data_2103656
loop_
_publ_author_name
'van Langevelde, Arjen'
'Peschar, Ren\'e'
'Schenk, Henk'

_publ_section_title
;
 Structure of \b-trimyristin and \b-tristearin from high-resolution
 X-ray powder diffraction data
;
_journal_issue 3
_journal_name_full 'Acta Crystallographica Section B'
_journal_page_first 372
_journal_page_last 377
_journal_paper_doi 10.1107/S0108768100019121
_journal_volume 57
_journal_year 2001
_chemical_formula_sum 'C57 H110 O6'
_chemical_formula_weight 891.50
_chemical_name_common '\b-tristearin (SSS)'
_chemical_name_systematic
;
 \b-1,2,3-tri-octadecanoyl-glycerol
;
_space_group_IT_number 2
_symmetry_cell_setting triclinic
_symmetry_space_group_name_Hall '-P 1'
_symmetry_space_group_name_H-M 'P -1'
_cell_angle_alpha 73.752(5)
_cell_angle_beta 100.256(6)
_cell_angle_gamma 117.691(5)
_cell_formula_units_Z 2
_cell_length_a 12.0053(7)
_cell_length_b 51.902(2)
_cell_length_c 5.4450(3)
_cell_measurement_temperature 293
_cell_volume 2879.6(3)
_computing_cell_refinement UnitCell
_computing_data_reduction MRIA
_computing_molecular_graphics PLATON
_computing_structure_refinement MRIA
_computing_structure_solution MRIA
_diffrn_ambient_temperature 293
_diffrn_measurement_device_type 'ESRF BM16'
_diffrn_radiation_type synchrotron
_diffrn_radiation_wavelength .650515
_exptl_absorpt_coefficient_mu .05
_exptl_absorpt_correction_type none
_refine_ls_extinction_method None
_refine_ls_goodness_of_fit_all 4.4
_refine_ls_hydrogen_treatment noref
_refine_ls_number_parameters 906
_refine_ls_number_restraints 323
_refine_ls_structure_factor_coef Inet
_cod_data_source_file na0112.cif
_cod_data_source_block SSS
_cod_depositor_comments
;
The following automatic conversions were performed:
'_exptl_absorpt_correction_type' value 'None' changed to 'none' according
to '/home/saulius/struct/CIF-dictionaries/cif_core.dic' dictionary named
'cif_core.dic' version 2.4.1 from 2010-06-29.

Automatic conversion script
Id: cif_fix_enum 1527 2010-12-29 10:47:43Z saulius 

The following automatic conversions were performed:

'_exptl_absorpt_correction_type' value 'None' changed to 'none'
according to /home/saulius/struct/CIF-dictionaries/cif_core.dic
dictionary named 'cif_core.dic' version 2.4.1 from 2010-06-29.

Automatic conversion script
Id: cif_fix_values 1715 2011-07-08 13:25:40Z adriana 
;
_cod_original_sg_symbol_Hall -p_1
_cod_original_sg_symbol_H-M P_-1
_cod_database_code 2103656

loop_
_symmetry_equiv_pos_as_xyz
+x,+y,+z
-x,-y,-z

loop_
_atom_site_label
_atom_site_fract_x
_atom_site_fract_y
_atom_site_fract_z
_atom_site_U_iso_or_equiv
_atom_site_adp_type
_atom_site_occupancy
C1 .37500 .48300 .23200 .04600 Uiso 1.00000
C2 .33200 .50500 .05100 .04600 Uiso 1.00000
C3 .19400 .49200 -.03200 .04600 Uiso 1.00000
O1a .34300 .46000 .09600 .05600 Uiso 1.00000
C1a .32000 .43200 .24100 .04600 Uiso 1.00000
O2a .32300 .42700 .48400 .05600 Uiso 1.00000
C2a .27500 .40900 .08100 .04600 Uiso 1.00000
C3a .29900 .38200 .23100 .04600 Uiso 1.00000
C4a .25900 .36000 .07400 .04600 Uiso 1.00000
C5a .29400 .33500 .20100 .04600 Uiso 1.00000
C6a .24800 .31000 .04900 .04600 Uiso 1.00000
C7a .28600 .28600 .18200 .04600 Uiso 1.00000
C8a .24400 .26100 .04000 .04600 Uiso 1.00000
C9a .28100 .23500 .18400 .04600 Uiso 1.00000
C10a .23800 .21200 .03600 .04600 Uiso 1.00000
C11a .27200 .18700 .16600 .04600 Uiso 1.00000
C12a .22300 .16200 .01800 .04600 Uiso 1.00000
C13a .26600 .13700 .16100 .04600 Uiso 1.00000
C14a .22000 .11200 .01100 .04600 Uiso 1.00000
C15a .24100 .08500 .14700 .04600 Uiso 1.00000
C16a .20500 .06200 -.02200 .04600 Uiso 1.00000
C17a .24400 .03800 .12600 .04600 Uiso 1.00000
C18a .19900 .01200 -.00700 .04600 Uiso 1.00000
O1b .34800 .52500 .21400 .05600 Uiso 1.00000
C1b .37000 .55300 .07300 .04600 Uiso 1.00000
O2b .37400 .56100 -.16700 .05600 Uiso 1.00000
C2b .38600 .57400 .23800 .04600 Uiso 1.00000
C3b .35800 .60000 .09000 .04600 Uiso 1.00000
C4b .39800 .62300 .25600 .04600 Uiso 1.00000
C5b .36700 .64900 .12600 .04600 Uiso 1.00000
C6b .40700 .67200 .27800 .04600 Uiso 1.00000
C7b .37300 .69800 .13800 .04600 Uiso 1.00000
C8b .41100 .72100 .29900 .04600 Uiso 1.00000
C9b .38600 .74700 .15300 .04600 Uiso 1.00000
C10b .42200 .77000 .30800 .04600 Uiso 1.00000
C11b .39300 .79700 .17100 .04600 Uiso 1.00000
C12b .43500 .82100 .31700 .04600 Uiso 1.00000
C13b .40500 .84700 .18100 .04600 Uiso 1.00000
C14b .44100 .87000 .33800 .04600 Uiso 1.00000
C15b .40600 .89600 .18800 .04600 Uiso 1.00000
C16b .44400 .92100 .33700 .04600 Uiso 1.00000
C17b .41700 .94600 .18000 .04600 Uiso 1.00000
C18b .45800 .97000 .33900 .04600 Uiso 1.00000
O1c .11500 .47200 .18300 .05600 Uiso 1.00000
C1c -.00200 .46000 .16400 .04600 Uiso 1.00000
O2c -.05600 .46500 -.04900 .05600 Uiso 1.00000
C2c -.07300 .44200 .40800 .04600 Uiso 1.00000
C3c -.02400 .41900 .56000 .04600 Uiso 1.00000
C4c -.06000 .39600 .39900 .04600 Uiso 1.00000
C5c -.02500 .37000 .54400 .04600 Uiso 1.00000
C6c -.07200 .34500 .39600 .04600 Uiso 1.00000
C7c -.04000 .32000 .53500 .04600 Uiso 1.00000
C8c -.08300 .29500 .39400 .04600 Uiso 1.00000
C9c -.04200 .27000 .52800 .04600 Uiso 1.00000
C10c -.09500 .24500 .38200 .04600 Uiso 1.00000
C11c -.05000 .22100 .51400 .04600 Uiso 1.00000
C12c -.10300 .19600 .37100 .04600 Uiso 1.00000
C13c -.05900 .17100 .49900 .04600 Uiso 1.00000
C14c -.10300 .14700 .35900 .04600 Uiso 1.00000
C15c -.06500 .12200 .48800 .04600 Uiso 1.00000
C16c -.11900 .09600 .33700 .04600 Uiso 1.00000
C17c -.07700 .07300 .47500 .04600 Uiso 1.00000
C18c -.11800 .04800 .33200 .04600 Uiso 1.00000
H1 .46331 .49238 .27012 .05000 Uiso 1.00000
H2 .33225 .47483 .38647 .05000 Uiso 1.00000
H3 .38299 .51558 -.09224 .05000 Uiso 1.00000
H4 .17083 .50786 -.10472 .05000 Uiso 1.00000
H5 .18021 .48106 -.15710 .05000 Uiso 1.00000
H6 .18729 .40252 .03887 .05000 Uiso 1.00000
H7 .31921 .41774 -.07186 .05000 Uiso 1.00000
H8 .38641 .38859 .27746 .05000 Uiso 1.00000
H9 .25284 .37293 .38137 .05000 Uiso 1.00000
H10 .17008 .35191 .04385 .05000 Uiso 1.00000
H11 .29805 .36978 -.08478 .05000 Uiso 1.00000
H12 .38323 .34319 .22348 .05000 Uiso 1.00000
H13 .25847 .32607 .36368 .05000 Uiso 1.00000
H14 .15868 .30149 .02767 .05000 Uiso 1.00000
H15 .28295 .31874 -.11428 .05000 Uiso 1.00000
H16 .37530 .29473 .20444 .05000 Uiso 1.00000
H17 .25058 .27736 .34482 .05000 Uiso 1.00000
H18 .15488 .25265 .01343 .05000 Uiso 1.00000
H19 .28128 .26958 -.12092 .05000 Uiso 1.00000
H20 .37006 .24306 .21099 .05000 Uiso 1.00000
H21 .24346 .22608 .34465 .05000 Uiso 1.00000
H22 .14892 .20401 .00983 .05000 Uiso 1.00000
H23 .27523 .22108 -.12495 .05000 Uiso 1.00000
H24 .36123 .19494 .18612 .05000 Uiso 1.00000
H25 .23757 .17849 .32980 .05000 Uiso 1.00000
H26 .13356 .15335 .00276 .05000 Uiso 1.00000
H27 .25514 .17038 -.14791 .05000 Uiso 1.00000
H28 .35540 .14579 .17976 .05000 Uiso 1.00000
H29 .23224 .12837 .32542 .05000 Uiso 1.00000
H30 .13208 .10549 -.02812 .05000 Uiso 1.00000
H31 .26282 .12048 -.14354 .05000 Uiso 1.00000
H32 .32765 .09149 .20081 .05000 Uiso 1.00000
H33 .19152 .07520 .29275 .05000 Uiso 1.00000
H34 .11659 .05337 -.06049 .05000 Uiso 1.00000
H35 .24757 .07180 -.17682 .05000 Uiso 1.00000
H36 .33335 .04666 .14640 .05000 Uiso 1.00000
H37 .20958 .03030 .28962 .05000 Uiso 1.00000
H38 .10962 .00300 -.02723 .05000 Uiso 1.00000
H39 .23340 .01936 -.17044 .05000 Uiso 1.00000
H40 .22619 -.00241 .09454 .05000 Uiso 1.00000
H41 .33032 .56294 .37348 .05000 Uiso 1.00000
H42 .47049 .58171 .30733 .05000 Uiso 1.00000
H43 .40336 .60933 -.06146 .05000 Uiso 1.00000
H44 .27024 .59284 .04544 .05000 Uiso 1.00000
H45 .35573 .61314 .41116 .05000 Uiso 1.00000
H46 .48642 .63060 .29327 .05000 Uiso 1.00000
H47 .40759 .65843 -.03124 .05000 Uiso 1.00000
H48 .27833 .64130 .09239 .05000 Uiso 1.00000
H49 .36665 .66273 .43555 .05000 Uiso 1.00000
H50 .49573 .67992 .31121 .05000 Uiso 1.00000
H51 .41533 .70768 -.01716 .05000 Uiso 1.00000
H52 .28455 .69006 .10033 .05000 Uiso 1.00000
H53 .36410 .71175 .44838 .05000 Uiso 1.00000
H54 .49838 .72796 .34719 .05000 Uiso 1.00000
H55 .43324 .75621 .00408 .05000 Uiso 1.00000
H56 .29868 .73992 .10398 .05000 Uiso 1.00000
H57 .37746 .76035 .46047 .05000 Uiso 1.00000
H58 .50999 .77748 .35061 .05000 Uiso 1.00000
H59 .43354 .80589 .01364 .05000 Uiso 1.00000
H60 .30441 .78958 .13731 .05000 Uiso 1.00000
H61 .39497 .81216 .47494 .05000 Uiso 1.00000
H62 .52370 .82861 .34959 .05000 Uiso 1.00000
H63 .44921 .85667 .02812 .05000 Uiso 1.00000
H64 .31692 .83934 .13910 .05000 Uiso 1.00000
H65 .39762 .86052 .49194 .05000 Uiso 1.00000
H66 .52927 .87808 .37817 .05000 Uiso 1.00000
H67 .44762 .90491 .03190 .05000 Uiso 1.00000
H68 .31742 .88775 .15176 .05000 Uiso 1.00000
H69 .39794 .91258 .48726 .05000 Uiso 1.00000
H70 .53164 .92850 .38361 .05000 Uiso 1.00000
H71 .46261 .95459 .02904 .05000 Uiso 1.00000
H72 .32932 .93880 .13445 .05000 Uiso 1.00000
H73 .41238 .96136 .48997 .05000 Uiso 1.00000
H74 .54567 .97715 .38456 .05000 Uiso 1.00000
H75 .44096 .98613 .23948 .05000 Uiso 1.00000
H76 -.06094 .45520 .51148 .05000 Uiso 1.00000
H77 -.16026 .43180 .36341 .05000 Uiso 1.00000
H78 .06495 .42868 .58815 .05000 Uiso 1.00000
H79 -.06185 .40941 .72013 .05000 Uiso 1.00000
H80 -.14829 .38792 .35903 .05000 Uiso 1.00000
H81 -.01670 .40572 .24502 .05000 Uiso 1.00000
H82 .06408 .37790 .56942 .05000 Uiso 1.00000
H83 -.06175 .36160 .70546 .05000 Uiso 1.00000
H84 -.16098 .33726 .36897 .05000 Uiso 1.00000
H85 -.03453 .35337 .23530 .05000 Uiso 1.00000
H86 .04894 .32795 .56423 .05000 Uiso 1.00000
H87 -.07844 .31161 .69465 .05000 Uiso 1.00000
H88 -.17242 .28613 .37570 .05000 Uiso 1.00000
H89 -.04946 .30366 .22938 .05000 Uiso 1.00000
H90 .04739 .27838 .53778 .05000 Uiso 1.00000
H91 -.07167 .26177 .69605 .05000 Uiso 1.00000
H92 -.18443 .23615 .37645 .05000 Uiso 1.00000
H93 -.06732 .25323 .21238 .05000 Uiso 1.00000
H94 .03941 .22985 .51854 .05000 Uiso 1.00000
H95 -.07720 .21289 .68400 .05000 Uiso 1.00000
H96 -.19238 .18727 .36697 .05000 Uiso 1.00000
H97 -.07598 .20429 .20089 .05000 Uiso 1.00000
H98 .03050 .18007 .51116 .05000 Uiso 1.00000
H99 -.08973 .16218 .66605 .05000 Uiso 1.00000
H100 -.19238 .13850 .34067 .05000 Uiso 1.00000
H101 -.06940 .15572 .19445 .05000 Uiso 1.00000
H102 .02436 .13021 .49986 .05000 Uiso 1.00000
H103 -.09565 .11367 .65522 .05000 Uiso 1.00000
H104 -.20845 .08735 .32577 .05000 Uiso 1.00000
H105 -.08874 .10398 .16945 .05000 Uiso 1.00000
H106 .01234 .08221 .49609 .05000 Uiso 1.00000
H107 -.11181 .06441 .63843 .05000 Uiso 1.00000
H108 -.20732 .03851 .31095 .05000 Uiso 1.00000
H109 -.08317 .05631 .16861 .05000 Uiso 1.00000
H110 -.08883 .03375 .42814 .05000 Uiso 1.00000

loop_
_atom_type_symbol
_atom_type_scat_dispersion_real
_atom_type_scat_dispersion_imag
_atom_type_scat_source
C .002 .002 'Int Tables Vol IV Tables 2.2B and 2.3.1'
H 0 0 'Int Tables Vol IV Tables 2.2B and 2.3.1'
O .008 .006 'Int Tables Vol IV Tables 2.2B and 2.3.1'

loop_
_geom_angle_atom_site_label_1
_geom_angle_atom_site_label_2
_geom_angle_atom_site_label_3
_geom_angle
H2 C1 H1 109.470(4)
H2 C1 O1a 110.600(4)
H2 C1 C2 110.613(5)
H1 C1 O1a 110.601(2)
H1 C1 C2 110.611(4)
O1a C1 C2 104.883(4)
H3 C2 O1b 111.318(4)
H3 C2 C3 111.326(4)
H3 C2 C1 111.343(5)
O1b C2 C3 105.194(4)
O1b C2 C1 102.227(3)
C3 C2 C1 114.887(3)
H5 C3 H4 109.481(4)
H5 C3 O1c 108.849(4)
H5 C3 C2 108.848(3)
H4 C3 O1c 108.839(4)
H4 C3 C2 108.843(3)
O1c C3 C2 111.953(4)
C1a O1a C1 117.019(4)
O2a C1a O1a 119.863(4)
O2a C1a C2a 126.795(4)
O1a C1a C2a 112.769(4)
H7 C2a H6 109.462(4)
H7 C2a C1a 109.276(4)
H7 C2a C3a 109.286(5)
H6 C2a C1a 109.2712(17)
H6 C2a C3a 109.282(3)
C1a C2a C3a 110.249(4)
H8 C3a H9 109.470(4)
H8 C3a C4a 109.1884(17)
H8 C3a C2a 109.227(3)
H9 C3a C4a 109.195(4)
H9 C3a C2a 109.222(4)
C4a C3a C2a 110.521(4)
H11 C4a H10 109.467(4)
H11 C4a C3a 108.757(4)
H11 C4a C5a 108.751(5)
H10 C4a C3a 108.753(3)
H10 C4a C5a 108.752(3)
C3a C4a C5a 112.329(4)
H13 C5a H12 109.464(4)
H13 C5a C4a 108.146(4)
H13 C5a C6a 108.139(4)
H12 C5a C4a 108.139(4)
H12 C5a C6a 108.1438(18)
C4a C5a C6a 114.732(4)
H14 C6a H15 109.466(4)
H14 C6a C7a 108.745(3)
H14 C6a C5a 108.696(3)
H15 C6a C7a 108.717(5)
H15 C6a C5a 108.720(4)
C7a C6a C5a 112.463(4)
H16 C7a H17 109.466(4)
H16 C7a C6a 108.193(4)
H16 C7a C8a 108.167(3)
H17 C7a C6a 108.187(5)
H17 C7a C8a 108.171(4)
C6a C7a C8a 114.583(3)
H19 C8a H18 109.461(4)
H19 C8a C7a 108.131(5)
H19 C8a C9a 108.124(4)
H18 C8a C7a 108.1313(18)
H18 C8a C9a 108.118(3)
C7a C8a C9a 114.798(4)
H21 C9a H20 109.461(4)
H21 C9a C10a 108.929(4)
H21 C9a C8a 108.950(5)
H20 C9a C10a 108.918(3)
H20 C9a C8a 108.955(3)
C10a C9a C8a 111.604(4)
H23 C10a H22 109.470(4)
H23 C10a C9a 108.548(5)
H23 C10a C11a 108.520(5)
H22 C10a C9a 108.5325(17)
H22 C10a C11a 108.546(3)
C9a C10a C11a 113.180(4)
H24 C11a H25 109.470(4)
H24 C11a C10a 108.361(4)
H24 C11a C12a 108.3670(18)
H25 C11a C10a 108.335(5)
H25 C11a C12a 108.385(5)
C10a C11a C12a 113.865(3)
H27 C12a H26 109.468(4)
H27 C12a C11a 109.058(5)
H27 C12a C13a 109.067(5)
H26 C12a C11a 109.0807(18)
H26 C12a C13a 109.042(3)
C11a C12a C13a 111.106(4)
H29 C13a H28 109.470(4)
H29 C13a C14a 108.910(4)
H29 C13a C12a 108.887(5)
H28 C13a C14a 108.9031(18)
H28 C13a C12a 108.894(4)
C14a C13a C12a 111.751(4)
H30 C14a H31 109.465(4)
H30 C14a C15a 107.789(3)
H30 C14a C13a 107.805(3)
H31 C14a C15a 107.801(5)
H31 C14a C13a 107.796(4)
C15a C14a C13a 116.073(4)
H33 C15a H32 109.468(4)
H33 C15a C14a 108.354(5)
H33 C15a C16a 108.362(3)
H32 C15a C14a 108.362(2)
H32 C15a C16a 108.346(3)
C14a C15a C16a 113.891(4)
H35 C16a H34 109.463(4)
H35 C16a C17a 109.757(5)
H35 C16a C15a 109.744(4)
H34 C16a C17a 109.746(3)
H34 C16a C15a 109.748(3)
C17a C16a C15a 108.366(4)
H36 C17a H37 109.468(4)
H36 C17a C16a 108.534(3)
H36 C17a C18a 108.552(3)
H37 C17a C16a 108.545(4)
H37 C17a C18a 108.536(5)
C16a C17a C18a 113.162(4)
H39 C18a H38 109.471(4)
H39 C18a H40 109.480(4)
H39 C18a C17a 109.455(4)
H38 C18a H40 109.473(3)
H38 C18a C17a 109.4675(18)
H40 C18a C17a 109.481(3)
C1b O1b C2 111.693(4)
O2b C1b O1b 124.940(4)
O2b C1b C2b 122.527(3)
O1b C1b C2b 112.511(4)
H42 C2b H41 109.463(4)
H42 C2b C3b 108.539(3)
H42 C2b C1b 108.582(4)
H41 C2b C3b 108.551(4)
H41 C2b C1b 108.573(3)
C3b C2b C1b 113.090(4)
H43 C3b H44 109.466(4)
H43 C3b C2b 109.353(5)
H43 C3b C4b 109.329(4)
H44 C3b C2b 109.357(3)
H44 C3b C4b 109.323(3)
C2b C3b C4b 109.998(4)
H46 C4b H45 109.468(4)
H46 C4b C5b 108.549(3)
H46 C4b C3b 108.522(2)
H45 C4b C5b 108.533(5)
H45 C4b C3b 108.528(4)
C5b C4b C3b 113.196(4)
H48 C5b H47 109.470(4)
H48 C5b C6b 108.183(3)
H48 C5b C4b 108.130(3)
H47 C5b C6b 108.165(4)
H47 C5b C4b 108.144(5)
C6b C5b C4b 114.674(4)
H49 C6b H50 109.463(4)
H49 C6b C5b 108.641(4)
H49 C6b C7b 108.644(5)
H50 C6b C5b 108.646(3)
H50 C6b C7b 108.634(3)
C5b C6b C7b 112.775(4)
H52 C7b H51 109.461(4)
H52 C7b C8b 108.7347(18)
H52 C7b C6b 108.777(3)
H51 C7b C8b 108.749(5)
H51 C7b C6b 108.761(5)
C8b C7b C6b 112.326(4)
H53 C8b H54 109.469(4)
H53 C8b C9b 108.984(5)
H53 C8b C7b 108.984(4)
H54 C8b C9b 108.999(3)
H54 C8b C7b 108.972(3)
C9b C8b C7b 111.411(4)
H56 C9b H55 109.468(4)
H56 C9b C8b 108.705(3)
H56 C9b C10b 108.692(2)
H55 C9b C8b 108.681(5)
H55 C9b C10b 108.717(4)
C8b C9b C10b 112.543(4)
H58 C10b H57 109.467(4)
H58 C10b C9b 108.068(2)
H58 C10b C11b 108.022(3)
H57 C10b C9b 108.074(4)
H57 C10b C11b 108.018(5)
C9b C10b C11b 115.107(4)
H60 C11b H59 109.463(4)
H60 C11b C12b 107.848(3)
H60 C11b C10b 107.893(3)
H59 C11b C12b 107.854(4)
H59 C11b C10b 107.888(5)
C12b C11b C10b 115.792(4)
H61 C12b H62 109.462(3)
H61 C12b C11b 108.083(5)
H61 C12b C13b 108.090(5)
H62 C12b C11b 108.1032(17)
H62 C12b C13b 108.061(3)
C11b C12b C13b 114.960(4)
H64 C13b H63 109.471(4)
H64 C13b C12b 108.300(3)
H64 C13b C14b 108.315(3)
H63 C13b C12b 108.288(5)
H63 C13b C14b 108.324(4)
C12b C13b C14b 114.081(3)
H66 C14b H65 109.462(5)
H66 C14b C13b 108.978(2)
H66 C14b C15b 108.963(3)
H65 C14b C13b 108.972(4)
H65 C14b C15b 108.965(5)
C13b C14b C15b 111.478(4)
H68 C15b H67 109.463(4)
H68 C15b C14b 108.296(3)
H68 C15b C16b 108.3389(18)
H67 C15b C14b 108.304(5)
H67 C15b C16b 108.324(4)
C14b C15b C16b 114.054(4)
H70 C16b H69 109.464(4)
H70 C16b C17b 108.874(3)
H70 C16b C15b 108.889(2)
H69 C16b C17b 108.865(4)
H69 C16b C15b 108.891(4)
C17b C16b C15b 111.832(4)
H72 C17b H71 109.468(4)
H72 C17b C16b 109.587(3)
H72 C17b C18b 109.614(3)
H71 C17b C16b 109.593(5)
H71 C17b C18b 109.607(4)
C16b C17b C18b 108.958(4)
H75 C18b H74 109.476(3)
H75 C18b H73 109.480(4)
H75 C18b C17b 109.464(4)
H74 C18b H73 109.467(4)
H74 C18b C17b 109.474(2)
H73 C18b C17b 109.467(4)
C1c O1c C3 123.584(4)
O1c C1c O2c 118.699(4)
O1c C1c C2c 118.226(4)
O2c C1c C2c 122.846(4)
H76 C2c H77 109.454(3)
H76 C2c C1c 109.240(4)
H76 C2c C3c 109.241(4)
H77 C2c C1c 109.238(4)
H77 C2c C3c 109.242(4)
C1c C2c C3c 110.410(5)
H78 C3c H79 109.464(4)
H78 C3c C4c 110.008(2)
H78 C3c C2c 110.017(4)
H79 C3c C4c 110.027(4)
H79 C3c C2c 110.006(4)
C4c C3c C2c 107.294(4)
H81 C4c H80 109.463(4)
H81 C4c C3c 108.856(4)
H81 C4c C5c 108.867(5)
H80 C4c C3c 108.867(3)
H80 C4c C5c 108.848(3)
C3c C4c C5c 111.913(4)
H82 C5c H83 109.464(4)
H82 C5c C6c 108.635(2)
H82 C5c C4c 108.643(3)
H83 C5c C6c 108.648(4)
H83 C5c C4c 108.633(5)
C6c C5c C4c 112.780(4)
H84 C6c H85 109.468(4)
H84 C6c C7c 108.574(4)
H84 C6c C5c 108.6195(18)
H85 C6c C7c 108.584(5)
H85 C6c C5c 108.613(4)
C7c C6c C5c 112.942(4)
H87 C7c H86 109.465(4)
H87 C7c C6c 108.146(5)
H87 C7c C8c 108.146(4)
H86 C7c C6c 108.146(3)
H86 C7c C8c 108.138(3)
C6c C7c C8c 114.726(3)
H89 C8c H88 109.466(4)
H89 C8c C7c 108.036(4)
H89 C8c C9c 108.055(5)
H88 C8c C7c 108.028(3)
H88 C8c C9c 108.057(4)
C7c C8c C9c 115.114(4)
H90 C9c H91 109.468(4)
H90 C9c C10c 108.926(3)
H90 C9c C8c 108.870(3)
H91 C9c C10c 108.909(4)
H91 C9c C8c 108.884(5)
C10c C9c C8c 111.759(4)
H92 C10c H93 109.461(4)
H92 C10c C11c 109.146(3)
H92 C10c C9c 109.154(3)
H93 C10c C11c 109.125(5)
H93 C10c C9c 109.174(5)
C11c C10c C9c 110.763(3)
H95 C11c H94 109.464(4)
H95 C11c C12c 109.091(5)
H95 C11c C10c 109.066(5)
H94 C11c C12c 109.075(3)
H94 C11c C10c 109.075(4)
C12c C11c C10c 111.050(4)
H97 C12c H96 109.460(4)
H97 C12c C11c 108.622(5)
H97 C12c C13c 108.665(4)
H96 C12c C11c 108.634(3)
H96 C12c C13c 108.648(3)
C11c C12c C13c 112.772(4)
H98 C13c H99 109.464(5)
H98 C13c C14c 108.181(3)
H98 C13c C12c 108.161(3)
H99 C13c C14c 108.169(5)
H99 C13c C12c 108.174(5)
C14c C13c C12c 114.617(4)
H101 C14c H100 109.466(4)
H101 C14c C13c 108.120(5)
H101 C14c C15c 108.104(5)
H100 C14c C13c 108.132(2)
H100 C14c C15c 108.086(3)
C13c C14c C15c 114.854(3)
H103 C15c H102 109.460(4)
H103 C15c C14c 108.536(5)
H103 C15c C16c 108.527(5)
H102 C15c C14c 108.543(3)
H102 C15c C16c 108.5145(18)
C14c C15c C16c 113.215(3)
H104 C16c H105 109.470(4)
H104 C16c C17c 109.497(4)
H104 C16c C15c 109.538(3)
H105 C16c C17c 109.515(4)
H105 C16c C15c 109.513(5)
C17c C16c C15c 109.294(4)
H106 C17c H107 109.466(4)
H106 C17c C16c 108.681(3)
H106 C17c C18c 108.6929(18)
H107 C17c C16c 108.684(5)
H107 C17c C18c 108.693(5)
C16c C17c C18c 112.589(4)
H110 C18c H109 109.505(4)
H110 C18c H108 109.503(4)
H110 C18c C17c 109.463(4)
H109 C18c H108 109.467(4)
H109 C18c C17c 109.448(5)
H108 C18c C17c 109.4424(18)

loop_
_geom_bond_atom_site_label_1
_geom_bond_atom_site_label_2
_geom_bond_distance
C1 H2 .94996(5)
C1 H1 .95003(5)
C1 O1a 1.44516(5)
C1 C2 1.50931(4)
C2 H3 .95000(4)
C2 O1b 1.47382(5)
C2 C3 1.50644(8)
C3 H5 .95012(4)
C3 H4 .95032(3)
C3 O1c 1.46552(6)
O1a C1a 1.36898(5)
C1a O2a 1.27239(7)
C1a C2a 1.51366(5)
C2a H7 .94997(5)
C2a H6 .95008(6)
C2a C3a 1.53751(5)
C3a H8 .95001(6)
C3a H9 .95003(5)
C3a C4a 1.46836(5)
C4a H11 .94996(5)
C4a H10 .94996(6)
C4a C5a 1.49655(5)
C5a H13 .94998(5)
C5a H12 .94999(6)
C5a C6a 1.56395(5)
C6a H14 .95003(6)
C6a H15 .95003(5)
C6a C7a 1.47960(5)
C7a H16 .94991(6)
C7a H17 .94998(5)
C7a C8a 1.53310(5)
C8a H19 .94994(5)
C8a H18 .95006(6)
C8a C9a 1.57293(5)
C9a H21 .94997(5)
C9a H20 .95008(6)
C9a C10a 1.46923(5)
C10a H23 .95000(5)
C10a H22 .95006(6)
C10a C11a 1.49231(5)
C11a H24 .94997(6)
C11a H25 .95005(5)
C11a C12a 1.54442(5)
C12a H27 .94997(5)
C12a H26 .94998(6)
C12a C13a 1.57183(5)
C13a H29 .94996(5)
C13a H28 .94998(6)
C13a C14a 1.55640(5)
C14a H30 .94996(6)
C14a H31 .95000(5)
C14a C15a 1.50229(5)
C15a H33 .94999(4)
C15a H32 .95003(5)
C15a C16a 1.56609(5)
C16a H35 .94991(4)
C16a H34 .95003(5)
C16a C17a 1.50518(5)
C17a H36 .94993(6)
C17a H37 .95004(5)
C17a C18a 1.53865(5)
C18a H39 .94997(5)
C18a H38 .95003(6)
C18a H40 .95028(3)
O1b C1b 1.36463(5)
C1b O2b 1.25800(7)
C1b C2b 1.52430(5)
C2b H42 .94995(5)
C2b H41 .95001(4)
C2b C3b 1.51663(5)
C3b H43 .94999(5)
C3b H44 .95004(6)
C3b C4b 1.54577(5)
C4b H46 .94997(6)
C4b H45 .95009(4)
C4b C5b 1.51633(5)
C5b H48 .95000(6)
C5b H47 .95001(5)
C5b C6b 1.48948(5)
C6b H49 .94994(5)
C6b H50 .94996(6)
C6b C7b 1.54735(5)
C7b H52 .94999(6)
C7b H51 .94999(5)
C7b C8b 1.52940(5)
C8b H53 .94997(4)
C8b H54 .95006(6)
C8b C9b 1.49479(5)
C9b H56 .94995(5)
C9b H55 .95002(4)
C9b C10b 1.50926(5)
C10b H58 .94993(6)
C10b H57 .95001(4)
C10b C11b 1.55483(5)
C11b H60 .94995(6)
C11b H59 .94998(5)
C11b C12b 1.50526(5)
C12b H61 .94993(5)
C12b H62 .94996(6)
C12b C13b 1.51551(5)
C13b H64 .94996(6)
C13b H63 .95000(4)
C13b C14b 1.51753(5)
C14b H66 .94992(5)
C14b H65 .94998(5)
C14b C15b 1.56616(5)
C15b H68 .94998(6)
C15b H67 .95001(5)
C15b C16b 1.56722(5)
C16b H70 .94999(5)
C16b H69 .95005(5)
C16b C17b 1.48027(5)
C17b H72 .94995(6)
C17b H71 .95003(5)
C17b C18b 1.55742(5)
C18b H75 .94975(3)
C18b H74 .95003(6)
C18b H73 .95005(5)
O1c C1c 1.24206(7)
C1c O2c 1.24616(6)
C1c C2c 1.52740(7)
C2c H76 .95004(3)
C2c H77 .95008(5)
C2c C3c 1.54361(5)
C3c H78 .94998(5)
C3c H79 .95000(5)
C3c C4c 1.53325(5)
C4c H81 .94998(4)
C4c H80 .95006(5)
C4c C5c 1.56001(5)
C5c H82 .95000(6)
C5c H83 .95001(5)
C5c C6c 1.54736(5)
C6c H84 .94997(6)
C6c H85 .95004(5)
C6c C7c 1.48809(5)
C7c H87 .94997(5)
C7c H86 .95001(6)
C7c C8c 1.52762(5)
C8c H89 .94998(5)
C8c H88 .94999(6)
C8c C9c 1.54739(5)
C9c H90 .95001(6)
C9c H91 .95004(5)
C9c C10c 1.53278(5)
C10c H92 .95000(6)
C10c H93 .95001(5)
C10c C11c 1.53182(5)
C11c H95 .94998(5)
C11c H94 .95004(6)
C11c C12c 1.52203(5)
C12c H97 .95003(5)
C12c H96 .95006(6)
C12c C13c 1.56476(5)
C13c H98 .95000(6)
C13c H99 .95004(5)
C13c C14c 1.47902(5)
C14c H101 .94996(5)
C14c H100 .95007(6)
C14c C15c 1.52028(5)
C15c H103 .95000(5)
C15c H102 .95003(6)
C15c C16c 1.59231(5)
C16c H104 .94991(6)
C16c H105 .95005(5)
C16c C17c 1.47200(4)
C17c H106 .94996(6)
C17c H107 .95000(5)
C17c C18c 1.53874(5)
C18c H110 .94971(3)
C18c H109 .94999(5)
C18c H108 .95006(5)

loop_
_geom_contact_atom_site_label_1
_geom_contact_atom_site_label_2
_geom_contact_distance
_geom_contact_site_symmetry_2
C9a H22 1.98710(6) .
C9a H23 1.98724(9) .
O1c H5 1.98751(10) .
O1c H4 1.98753(7) .
C3a H10 1.98881(7) .
C3a H11 1.98886(9) .
O1a H2 1.98921(8) .
O1a H1 1.98928(6) .
C13c H101 1.99095(9) .
C13c H100 1.99116(6) .
C16c H106 1.99122(9) .
C16c H107 1.99128(7) .
C14c H99 1.99158(9) .
C10a H20 1.99158(6) .
C10a H21 1.99164(9) .
C14c H98 1.99169(6) .
C6a H17 1.99226(7) .
C6a H16 1.99229(9) .
C4a H8 1.99389(7) .
C4a H9 1.99398(9) .
C7a H15 1.99848(7) .
C7a H14 1.99880(9) .
C6c H87 1.99934(7) .
C6c H86 1.99937(8) .
C17c H104 2.00061(9) .
C17b H69 2.00081(7) .
C6b H47 2.00084(9) .
C17b H70 2.00087(8) .
C17c H105 2.00092(7) .
C6b H48 2.00104(7) .
C7c H84 2.00435(8) .
C7c H85 2.00451(7) .
C10a H25 2.00539(7) .
C10a H24 2.00563(8) .
C5b H49 2.00635(9) .
C5b H50 2.00643(7) .
C4a H12 2.00683(8) .
C4a H13 2.00690(6) .
C11a H23 2.00751(7) .
C15a H30 2.00782(7) .
C11a H22 2.00785(8) .
C15a H31 2.00799(7) .
C16b H72 2.00908(8) .
C16b H71 2.00921(7) .
C12b H60 2.01116(7) .
C12b H59 2.01125(9) .
C8b H55 2.01163(7) .
C8b H56 2.01186(8) .
C11b H61 2.01391(9) .
C5a H11 2.01397(6) .
C5a H10 2.01398(8) .
C11b H62 2.01418(7) .
C14a H33 2.01448(7) .
C14a H32 2.01460(7) .
C9b H53 2.01512(7) .
C9b H54 2.01536(8) .
C9b H58 2.01732(7) .
C9b H57 2.01744(9) .
C16a H36 2.01913(9) .
C16a H37 2.01934(7) .
C13b H62 2.02284(8) .
O1b H3 2.02303(9) .
C13b H61 2.02315(7) .
C2 H5 2.02408(8) .
C2 H4 2.02416(11) .
C4b H48 2.02442(8) .
C4b H47 2.02459(7) .
C10b H56 2.02466(7) .
C10b H55 2.02500(9) .
C12b H63 2.02554(7) .
C12b H64 2.02565(8) .
C15c H100 2.02748(9) .
C15c H101 2.02761(7) .
C14b H64 2.02764(7) .
C14b H63 2.02777(9) .
C5b H45 2.02922(7) .
C5b H46 2.02933(8) .
C3b H42 2.02946(8) .
C3b H41 2.02964(7) .
C14c H103 2.03273(7) .
C14c H102 2.03284(9) .
C17a H34 2.03331(8) .
C7c H88 2.03331(6) .
C17a H35 2.03336(7) .
C7c H89 2.03339(9) .
C8c H86 2.03462(6) .
C8c H87 2.03469(9) .
C11c H97 2.03533(9) .
C13b H65 2.03536(9) .
C13b H66 2.03540(7) .
C1a H7 2.03543(9) .
C1a H6 2.03545(7) .
C11c H96 2.03550(7) .
C1b H41 2.03678(9) .
C1b H42 2.03685(7) .
C2b H43 2.03901(7) .
C2b H44 2.03910(8) .
C7a H19 2.03941(9) .
C7a H18 2.03950(6) .
C8a H16 2.03981(6) .
C8a H17 2.03992(9) .
C12c H94 2.04065(7) .
C12c H95 2.04080(9) .
C8b H52 2.04324(7) .
C8b H51 2.04341(9) .
C7b H54 2.04608(7) .
C7b H53 2.04616(9) .
C2 H2 2.04694(8) .
C2 H1 2.04696(9) .
C1c H76 2.04740(10) .
C1c H77 2.04740(9) .
C3c H81 2.04812(9) .
C3c H80 2.04831(7) .
C10c H91 2.04837(9) .
C10c H90 2.04855(7) .
C18a H37 2.04925(8) .
C10c H95 2.04931(7) .
C18a H36 2.04935(6) .
C10c H94 2.04945(9) .
C11c H93 2.05001(7) .
C11c H92 2.05025(9) .
C18c H106 2.05112(6) .
C18c H107 2.05115(9) .
C9c H92 2.05121(7) .
C9c H89 2.05136(7) .
C9c H88 2.05139(9) .
C9c H93 2.05145(9) .
C12a H24 2.05239(7) .
C3 H3 2.05250(11) .
C12a H25 2.05266(9) .
C1 H3 2.05529(7) .
C3b H46 2.05543(7) .
C3b H45 2.05558(9) .
C10b H59 2.05605(7) .
C10b H60 2.05609(8) .
C2a H9 2.05628(7) .
C2a H8 2.05633(8) .
C13a H31 2.05638(9) .
C13a H30 2.05645(7) .
C3a H7 2.05700(7) .
C3a H6 2.05702(8) .
C11b H58 2.05762(8) .
C11b H57 2.05762(7) .
C5c H85 2.05799(9) .
C5c H84 2.05802(7) .
C7b H50 2.05816(8) .
C6c H82 2.05823(7) .
C7b H49 2.05827(7) .
C6c H83 2.05837(9) .
C6b H51 2.05969(7) .
C6b H52 2.05987(8) .
C17c H110 2.05997(8) .
C17c H108 2.05999(6) .
C17a H39 2.05999(8) .
C17c H109 2.05999(9) .
C17a H38 2.06018(6) .
C17a H40 2.06051(8) .
C11a H27 2.06053(9) .
C11a H26 2.06081(7) .
C8c H90 2.06102(9) .
C8c H91 2.06121(7) .
C4c H78 2.06156(7) .
C4c H79 2.06179(9) .
C3c H76 2.06200(7) .
C3c H77 2.06203(9) .
C4b H44 2.06491(7) .
C4b H43 2.06494(9) .
C6a H13 2.06724(9) .
C6a H12 2.06730(7) .
C12c H98 2.06824(9) .
C12c H99 2.06843(7) .
C14a H28 2.06950(7) .
C14a H29 2.06957(9) .
C4c H83 2.06958(7) .
C4c H82 2.06969(8) .
C2c H79 2.07090(7) .
C2c H78 2.07101(9) .
C14b H68 2.07110(8) .
C14b H67 2.07122(7) .
C16a H32 2.07166(7) .
C16a H33 2.07182(9) .
C5c H80 2.07216(8) .
C5c H81 2.07232(7) .
C16b H67 2.07240(9) .
C16b H68 2.07257(7) .
C5a H14 2.07389(7) .
C13c H96 2.07407(9) .
C5a H15 2.07417(9) .
C13c H97 2.07426(7) .
C9a H19 2.07511(7) .
C9a H18 2.07513(8) .
C17b H75 2.07686(8) .
C17b H73 2.07710(9) .
C17b H74 2.07717(7) .
C18b H71 2.07873(9) .
C18b H72 2.07876(7) .
C15b H66 2.07897(8) .
C15b H65 2.07904(7) .
C15b H70 2.07910(7) .
C15b H69 2.07916(8) .
C12a H29 2.08321(7) .
C12a H28 2.08332(9) .
C8a H21 2.08495(7) .
C13a H26 2.08506(9) .
C8a H20 2.08509(8) .
C13a H27 2.08534(7) .
C15a H35 2.08808(9) .
C15a H34 2.08821(7) .
C16c H102 2.09731(7) .
C16c H103 2.09744(9) .
C15c H105 2.10918(9) .
C15c H104 2.10938(7) .
O1c O2c 2.14061(11) .
H9 H10 2.24032(10) .
H98 H101 2.25462(9) .
H30 H33 2.25715(7) .
H104 H107 2.26018(8) .
H21 H22 2.26887(10) .
H41 H44 2.26922(7) .
H20 H23 2.27213(10) .
H14 H17 2.27232(8) .
H23 H24 2.27341(7) .
H11 H12 2.27412(7) .
H84 H87 2.27557(8) .
H35 H36 2.27571(8) .
H15 H16 2.27649(8) .
H99 H100 2.28075(9) .
H47 H50 2.28129(10) .
H62 H63 2.28255(7) .
H48 H49 2.28345(10) .
H85 H86 2.28479(8) .
H59 H62 2.28560(10) .
O1a O2a 2.28643(9) .
H55 H58 2.28672(10) .
H69 H72 2.28818(8) .
H87 H88 2.28864(9) .
H60 H61 2.29005(10) .
H3 H5 2.29253(10) .
H70 H71 2.29314(8) .
H54 H55 2.29444(8) .
H101 H102 2.29614(8) .
H53 H56 2.29786(8) .
H45 H48 2.29796(7) .
H22 H25 2.29810(8) .
H105 H106 2.30091(8) .
H28 H31 2.30214(9) .
H10 H13 2.30544(8) .
H52 H53 2.30656(10) .
H16 H19 2.30858(9) .
H63 H66 2.30922(10) .
H8 H11 2.31047(11) .
H1 H3 2.31192(8) .
H46 H47 2.31325(7) .
H56 H57 2.31362(10) .
H57 H60 2.31511(7) .
H64 H65 2.31675(10) .
H31 H32 2.31856(8) .
H78 H81 2.31935(10) .
H89 H90 2.32005(8) .
H95 H96 2.32071(9) .
H61 H64 2.32110(8) .
H100 H103 2.32162(8) .
C1 O1b 2.32214(8) .
H94 H97 2.32231(9) .
H17 H18 2.32557(10) .
H76 H79 2.32568(8) .
H81 H82 2.32600(7) .
O1b O2b 2.32620(9) .
H91 H92 2.32641(9) .
O2b H3 2.32763(9) .
H25 H26 2.32955(9) .
H43 H46 2.32983(10) .
H50 H51 2.33265(8) .
H86 H89 2.33338(10) .
H93 H94 2.33356(8) .
H37 H40 2.33426(7) .
H33 H34 2.33435(10) .
H36 H40 2.33442(9) .
O2a H7 2.33448(13) '1 556'
H6 H9 2.33523(8) .
H96 H99 2.33608(8) .
H106 H110 2.33635(9) .
H107 H110 2.33635(7) .
H82 H85 2.33676(10) .
H68 H69 2.33747(10) .
H92 H95 2.33767(8) .
H36 H39 2.33968(9) .
H37 H38 2.33973(9) .
H107 H108 2.34120(9) .
H106 H109 2.34122(9) .
O2a H2 2.34172(9) .
C2 O1a 2.34243(9) .
H83 H84 2.34348(10) .
H90 H93 2.34412(9) .
H13 H14 2.34849(10) .
H24 H27 2.34915(10) .
H65 H68 2.34949(8) .
C2 C1b 2.34972(9) .
H34 H37 2.34978(8) .
H49 H52 2.35074(8) .
H51 H54 2.35085(11) .
H58 H59 2.35105(8) .
H7 H8 2.35282(8) .
H88 H91 2.35372(8) .
H12 H15 2.35372(10) .
H77 H80 2.35476(9) .
H44 H45 2.35999(11) .
H18 H21 2.36073(8) .
H19 H20 2.36270(8) .
H26 H29 2.36273(8) .
H66 H67 2.36549(8) .
H97 H98 2.36752(8) .
C3 O1b 2.36755(8) .
H72 H73 2.36822(10) .
H71 H74 2.36826(10) .
H71 H75 2.36881(7) .
H72 H75 2.36889(8) .
H79 H80 2.36896(10) .
H42 H43 2.37134(8) .
H27 H28 2.37689(8) .
H3 H4 2.37855(15) .
H67 H70 2.37919(10) .
O1c C2c 2.38121(11) .
H80 H83 2.38371(8) .
H29 H30 2.38530(10) .
C3 C1c 2.38836(11) .
H103 H104 2.38853(10) .
H77 H79 2.39061(9) .
H102 H105 2.39091(10) .
H76 H78 2.39590(9) .
H32 H35 2.39910(11) .
C1 C1a 2.40003(10) .
O1a C2a 2.40191(10) .
H7 H11 2.40193(10) .
O1b C2b 2.40385(10) .
C1b H3 2.43218(8) .
H102 H106 2.43355(10) .
H42 H46 2.43445(10) .
O1b H2 2.43631(9) .
H8 H12 2.43698(9) .
O2c C2c 2.43939(12) .
O2b C2b 2.44299(12) .
H33 H37 2.44394(9) .
O2b H41 2.44667(14) '1 554'
H70 H74 2.45286(10) .
H32 H36 2.45913(9) .
H69 H73 2.45988(10) .
H51 H55 2.46066(10) .
H21 H25 2.46180(10) .
C3a C5a 2.46282(9) .
C2 O1c 2.46330(13) .
H1 H3 2.46620(11) '2 665'
O1b H41 2.46737(8) .
C2a C4a 2.47039(10) .
H53 H57 2.47138(10) .
C9a C11a 2.47218(10) .
C16b C18b 2.47280(10) .
O1b H4 2.47349(11) .
C2c C4c 2.47805(9) .
O1a H7 2.48480(8) .
H19 H23 2.49052(10) .
C15a C17a 2.49072(9) .
H20 H24 2.49095(10) .
H9 H13 2.49304(9) .
O2a C2a 2.49344(12) .
H67 H71 2.49582(10) .
C1a H2 2.49617(9) .
H18 H22 2.49747(10) .
C8b C10b 2.49841(10) .
C7b C9b 2.49852(10) .
H103 H107 2.49940(10) .
C15c C17c 2.50022(10) .
H99 H103 2.50247(10) .
H31 H35 2.50305(10) .
C1a C3a 2.50321(10) .
H12 H16 2.50323(10) .
C16c C18c 2.50491(10) .
H79 H83 2.50530(10) .
H90 H94 2.50689(10) .
H105 H109 2.50715(10) .
C2b C4b 2.50859(10) .
H92 H96 2.50897(10) .
H48 H52 2.50962(10) .
H85 H89 2.51104(10) .
H93 H97 2.51130(10) .
H54 H58 2.51382(10) .
H13 H17 2.51621(10) .
C8a C10a 2.51684(10) .
C10c C12c 2.51752(10) .
H63 H67 2.51858(10) .
H52 H56 2.51897(10) .
H60 H64 2.51906(10) .
H82 H86 2.52113(10) .
C1c C3c 2.52193(9) .
C9c C11c 2.52203(10) .
H61 H65 2.52293(10) .
C15b C17b 2.52446(10) .
H83 H87 2.52489(10) .
H91 H95 2.52594(10) .
C13c C15c 2.52763(10) .
H26 H30 2.52793(10) .
H24 H28 2.52900(10) .
H88 H92 2.52914(10) .
C5b C7b 2.52927(10) .
H6 H10 2.52983(10) .
H64 H68 2.52984(10) .
C4b C6b 2.53051(10) .
C5a C7a 2.53051(10) .
C5c C7c 2.53058(10) .
O2c H77 2.53169(11) .
H34 H38 2.53204(10) .
C6a C8a 2.53515(10) .
H47 H51 2.53662(10) .
H14 H18 2.53688(10) .
C1b C3b 2.53711(9) .
H46 H50 2.53849(10) .
C6c C8c 2.53963(10) .
H50 H54 2.54051(10) .
C16a C18a 2.54064(10) .
H41 H45 2.54171(10) .
C1 C3 2.54186(12) .
C12b C14b 2.54489(10) .
C10a C12a 2.54502(10) .
C11b C13b 2.54713(10) .
H94 H98 2.54727(10) .
H80 H84 2.54764(10) .
C13b C15b 2.54876(10) .
C8c C10c 2.54997(10) .
H89 H93 2.55194(10) .
H15 H19 2.55278(10) .
H44 H48 2.55409(10) .
H45 H49 2.55557(10) .
C6b C8b 2.55565(10) .
C3b C5b 2.55639(10) .
H22 H26 2.55974(10) .
H68 H72 2.56173(10) .
C12c C14c 2.56204(10) .
C3c C5c 2.56315(10) .
H38 H38 2.56461(15) 2
H104 H108 2.56476(10) .
H23 H27 2.56537(10) .
O2c H76 2.56739(13) '1 554'
H97 H101 2.56858(10) .
C11a C13a 2.56987(10) .
C11c C13c 2.57074(10) .
O1b H1 2.57198(9) .
C14a C16a 2.57201(10) .
H98 H102 2.57211(10) .
H96 H100 2.57524(10) .
H43 H47 2.57604(10) .
H59 H63 2.57612(10) .
C4a C6a 2.57760(10) .
H25 H29 2.57883(10) .
H49 H53 2.57904(10) .
H58 H62 2.57996(10) .
O2b H43 2.58071(10) .
H10 H14 2.58211(10) .
H84 H88 2.58261(10) .
C2a H11 2.58350(8) .
H62 H66 2.58483(10) .
C15a H37 2.58486(10) .
C9b C11b 2.58588(10) .
H9 H86 2.58643(10) .
C4c C6c 2.58790(10) .
C12a C14a 2.58962(10) .
H55 H59 2.59201(10) .
C10b C12b 2.59229(10) .
O1c H78 2.59301(9) .
H100 H104 2.59423(10) .
H95 H99 2.59438(10) .
C4c H77 2.59470(9) .
H57 H88 2.59499(10) '2 566'
C7c C9c 2.59511(10) .
C13a C15a 2.59511(10) .
C4b H42 2.59607(9) .
H65 H96 2.59639(10) '2 566'
C2c H80 2.59667(10) .
O2c H4 2.59668(11) .
C14c C16c 2.59906(10) .
C5a H8 2.59919(10) .
O1c H2 2.59956(15) .
H56 H60 2.60257(10) .
C17a H32 2.60343(10) .
H45 H77 2.60575(10) '2 566'
H86 H90 2.60802(10) .
H66 H70 2.61195(10) .
C3a H13 2.61236(11) .
O1a H3 2.61462(10) .
C15c H106 2.61665(9) .
C7a C9a 2.61674(10) .
H11 H15 2.61877(10) .
H57 H61 2.62044(10) .
C1c H4 2.62170(9) .
H29 H33 2.62220(11) .
H17 H21 2.62302(10) .
H87 H91 2.62315(10) .
C18b H70 2.62326(9) .
H101 H105 2.62648(10) .
H27 H31 2.62720(10) .
C14b C16b 2.62869(10) .
C18b H69 2.62998(11) .
C9a H25 2.63210(11) .
H35 H39 2.63744(10) .
H81 H85 2.63966(10) .
H44 H80 2.64026(10) '2 565'
H16 H20 2.64364(10) .
C9b H51 2.64381(8) .
C4a H7 2.64449(11) .
H21 H98 2.64592(11) .
C8b H57 2.64619(8) .
C11a H20 2.65041(10) .
H28 H32 2.65078(11) .
C2b H45 2.65097(8) .
C2 O2b 2.65169(10) .
C1c H81 2.65170(11) .
H61 H92 2.65201(10) '2 566'
C3a H12 2.65251(9) .
C3 O2c 2.65424(15) .
H69 H104 2.65442(13) '2 566'
C11a H21 2.65479(8) .
C16b H73 2.65592(8) .
C16b H74 2.65600(10) .
C1b H43 2.65744(11) .
C18c H105 2.65948(11) .
C1c H78 2.65979(9) .
H78 H82 2.66113(10) .
C7b H56 2.66174(9) .
H53 H84 2.66233(10) '2 566'
H73 H104 2.66349(10) '2 566'
C9a H24 2.66371(9) .
O1a H5 2.66396(11) .
C1c H5 2.66586(13) .
C1 O2a 2.66592(10) .
C7b H55 2.66596(11) .
C1a H8 2.66734(9) .
C4a H6 2.66812(9) .
C2c H81 2.66851(8) .
C8a H23 2.66916(8) .
C17c H102 2.66922(11) .
C17b H67 2.67032(8) .
H12 H43 2.67119(10) '2 665'
H17 H94 2.67219(10) .
C17c H103 2.67318(8) .
C8a H22 2.67332(11) .
C10b H53 2.67408(11) .
C15c H107 2.67487(11) .
H13 H90 2.67575(10) .
H30 H34 2.67809(10) .
C10b H54 2.67887(9) .
C11c H90 2.67934(11) .
C2a H10 2.67983(10) .
O1c H76 2.67987(13) .
C10c H97 2.68028(8) .
C15c H99 2.68055(8) .
C5a H16 2.68113(9) .
C8b H58 2.68121(10) .
O2b H4 2.68139(9) .
C18a H34 2.68230(9) .
C5c H86 2.68245(9) .
C12a H30 2.68258(11) .
C10c H96 2.68314(11) .
O2c H5 2.68431(16) .
C10c H88 2.68582(9) .
C7b H48 2.68590(11) .
H24 H55 2.68616(10) '2 665'
C16a H31 2.68620(11) .
C10a H19 2.68645(11) .
C6c H89 2.68652(8) .
C5a H17 2.68698(11) .
C7b H47 2.68824(8) .
C14b H61 2.68838(11) .
C10a H18 2.68888(9) .
C12c H92 2.69045(9) .
C9c H95 2.69068(11) .
C1a H9 2.69139(11) .
C15a H36 2.69147(9) .
C5a H9 2.69148(8) .
C2b H46 2.69228(10) .
H65 H69 2.69336(10) .
C5c H87 2.69434(11) .
C3c H83 2.69438(11) .
C17a H33 2.69531(8) .
C12c H93 2.69548(11) .
H103 H105 2.69588(15) '1 556'
C9c H94 2.69635(9) .
C13c H103 2.69636(11) .
H25 H102 2.69678(10) .
C15b H71 2.69688(11) .
C15b H64 2.69768(11) .
C12a H22 2.69821(9) .
C7a H12 2.69913(11) .
C6b H54 2.69914(10) .
C5b H52 2.69917(9) .
C11b H64 2.69996(9) .
C16c H109 2.69998(8) .
C16c H108 2.69998(11) .
H16 H47 2.70111(11) '2 665'
C6a H18 2.70188(11) .
C9b H52 2.70252(11) .
H53 H88 2.70268(13) '2 566'
C11c H91 2.70287(8) .
C13b H67 2.70318(11) .
C15b H72 2.70327(9) .
C6b H46 2.70340(9) .
H44 H77 2.70412(12) '2 565'
C7a H13 2.70548(8) .
C12c H100 2.70597(11) .
H29 H106 2.70609(11) .
C7c H83 2.70628(8) .
C4b H49 2.70722(8) .
C3b H47 2.70734(11) .
C8a H15 2.70811(11) .
C15b H63 2.70838(8) .
C8c H85 2.70918(11) .
C4b H50 2.70986(11) .
H1 H1 2.71004(14) '2 666'
C13b H60 2.71033(11) .
C13a H24 2.71063(11) .
H69 H100 2.71091(10) '2 566'
C8c H93 2.71272(8) .
C18c H104 2.71322(9) .
C15c H98 2.71352(11) .
C8a H14 2.71422(9) .
C7c H82 2.71458(11) .
C8b H49 2.71474(11) .
H91 H93 2.71568(15) '1 556'
C13b H59 2.71633(8) .
C11c H98 2.71654(9) .
C1b H4 2.71689(9) .
H28 H59 2.71750(10) '2 665'
C5c H79 2.71811(8) .
O2a H42 2.71910(14) '2 666'
C8c H84 2.72056(9) .
H57 H92 2.72116(13) '2 566'
C10a H27 2.72179(8) .
H95 H97 2.72198(15) '1 556'
C6b H45 2.72200(11) .
C5b H51 2.72205(11) .
O2a H9 2.72218(10) .
C6a H19 2.72281(8) .
C12b H65 2.72343(8) .
C6c H80 2.72402(9) .
C13b H68 2.72440(9) .
C5b H44 2.72490(10) .
C17b H68 2.72558(11) .
C3b H48 2.72672(9) .
C13c H102 2.72847(9) .
C12a H23 2.72972(11) .
C13a H32 2.73042(9) .
C11a H28 2.73052(9) .
C10c H89 2.73066(11) .
C6a H10 2.73069(9) .
C14c H97 2.73098(11) .
O2c H4 2.73167(8) '2 565'
C14a H35 2.73218(8) .
C16a H39 2.73234(9) .
C16a H38 2.73256(11) .
C12b H66 2.73335(11) .
C16c H100 2.73459(9) .
C9b H59 2.73481(11) .
C9c H86 2.73522(11) .
H61 H96 2.73575(14) '2 566'
C8c H92 2.73594(11) .
C14b H62 2.73648(9) .
C8b H50 2.73831(9) .
C13a H25 2.73868(8) .
C4b H41 2.73886(11) .
C15a H29 2.73909(9) .
C12c H101 2.73913(8) .
H25 H27 2.74011(15) '1 556'
H13 H15 2.74085(15) '1 556'
C6c H88 2.74210(11) .
C13c H94 2.74239(11) .
C11b H56 2.74427(11) .
H32 H37 2.74434(11) .
C13c H95 2.74514(9) .
C12b H58 2.74691(9) .
H99 H101 2.74707(14) .
H98 H100 2.74732(10) .
C11b H63 2.74738(11) .
C10a H26 2.74783(11) .
O2b H77 2.74924(15) '2 565'
C11a H29 2.74938(11) .
H20 H22 2.74983(11) .
H21 H23 2.74991(14) .
C4c H84 2.75065(11) .
H9 H11 2.75119(14) .
H8 H10 2.75139(11) .
H36 H67 2.75243(11) '2 665'
H15 H17 2.75295(11) .
H14 H16 2.75315(15) .
C14a H27 2.75366(11) .
H22 H101 2.75397(11) .
C10b H61 2.75636(9) .
H104 H106 2.75694(15) .
H105 H107 2.75760(11) .
H84 H86 2.75773(14) .
H85 H87 2.75788(11) .
C11c H99 2.75802(11) .
C6b H53 2.75877(8) .
C4c H85 2.75930(9) .
C7c H91 2.75946(11) .
H47 H49 2.75954(14) .
H48 H50 2.75974(10) .
O1a H6 2.76053(10) .
H20 H51 2.76135(11) '2 665'
C4a H15 2.76138(8) .
H8 H46 2.76148(11) '2 666'
H23 H25 2.76196(11) .
H31 H33 2.76216(10) .
H22 H24 2.76242(14) .
H30 H32 2.76243(13) .
C3 H2 2.76261(11) .
O1b H42 2.76262(10) .
C10b H62 2.76269(11) .
H10 H89 2.76356(11) .
H59 H61 2.76405(14) .
H60 H62 2.76416(10) .
C5b H43 2.76452(8) .
H11 H13 2.76519(10) .
H10 H12 2.76533(15) .
C16a H30 2.76552(9) .
H70 H72 2.76645(14) .
H69 H71 2.76657(11) .
C4a H14 2.76720(11) .
H30 H109 2.76870(11) .
C16c H101 2.76913(11) .
C9a H17 2.76962(9) .
C14c H96 2.77006(9) .
H53 H55 2.77090(11) .
C6a H11 2.77091(11) .
H54 H56 2.77125(13) .
C14a H26 2.77213(9) .
H20 H58 2.77252(11) '2 666'
C3c H82 2.77255(9) .
H56 H58 2.77390(10) .
H55 H57 2.77412(13) .
H62 H64 2.77496(14) .
H61 H63 2.77503(10) .
H83 H85 2.77789(16) '1 556'
H26 H105 2.77801(11) .
C14b H70 2.77819(11) .
H71 H75 2.77837(10) '2 675'
H46 H48 2.77880(14) .
H45 H47 2.77884(10) .
C11b H55 2.77928(8) .
C9b H60 2.77976(9) .
H107 H109 2.78041(16) '1 556'
C18a H35 2.78065(11) .
H100 H102 2.78124(15) .
H101 H103 2.78131(11) .
H99 H101 2.78140(16) '1 556'
H35 H37 2.78146(11) .
H79 H81 2.78163(15) '1 556'
H34 H36 2.78217(15) .
H86 H88 2.78232(10) .
H87 H89 2.78237(14) .
H64 H66 2.78489(10) .
H42 H44 2.78491(13) .
H63 H65 2.78505(14) .
C5c H78 2.78561(11) .
H42 H45 2.78570(9) .
H41 H43 2.78580(10) .
H29 H31 2.78614(16) '1 556'
H9 H82 2.78694(13) .
H16 H18 2.78824(10) .
H17 H19 2.78824(14) .
H33 H106 2.79029(12) .
C14c H105 2.79077(9) .
C12b H57 2.79114(11) .
C9a H16 2.79127(11) .
C9c H87 2.79195(8) .
H95 H97 2.79209(14) .
H94 H96 2.79215(11) .
C1b H44 2.79229(9) .
H48 H79 2.79405(11) '2 566'
C14c H104 2.79476(11) .
C12a H31 2.79529(8) .
H43 H45 2.79547(16) '1 554'
C16b H66 2.79595(9) .
H52 H54 2.79701(10) .
H51 H53 2.79706(14) .
H20 H55 2.79737(14) '2 665'
H21 H23 2.79889(16) '1 556'
H57 H59 2.80102(10) .
H58 H60 2.80106(14) .
H65 H100 2.80126(14) '2 566'
C7a H20 2.80155(9) .
C6c H81 2.80163(11) .
C7c H90 2.80168(9) .
H90 H92 2.80336(11) .
H91 H93 2.80345(14) .
H93 H95 2.80369(11) .
H17 H19 2.80369(16) '1 556'
C7a H21 2.80375(11) .
H92 H94 2.80398(15) .
H88 H90 2.80414(15) .
H89 H91 2.80452(11) .
H87 H89 2.80520(16) '1 556'
H28 H30 2.80648(11) .
C13a H33 2.80664(12) .
H24 H26 2.80668(11) .
H25 H27 2.80683(14) .
H31 H62 2.80705(10) '2 665'
H8 H13 2.80713(11) .
H37 H39 2.80718(13) .
H29 H31 2.80734(14) .
H36 H38 2.80737(10) .
H82 H84 2.80753(11) .
H83 H85 2.80765(14) .
H106 H108 2.80851(10) .
H107 H109 2.80853(14) .
H49 H51 2.80866(10) .
H50 H52 2.80875(14) .
H78 H80 2.80931(10) .
H14 H93 2.80950(11) .
H79 H81 2.80989(14) .
H7 H9 2.81068(11) .
H6 H8 2.81076(13) .
H43 H45 2.81109(14) .
H44 H46 2.81117(11) .
H6 H85 2.81363(11) .
H2 H3 2.81448(12) .
H36 H71 2.81655(14) '2 665'
C14a H34 2.81655(11) .
H96 H98 2.81662(15) .
H12 H14 2.81667(10) .
H13 H15 2.81685(14) .
H97 H99 2.81704(11) .
C16b H65 2.81704(11) .
H81 H83 2.81799(11) .
H80 H82 2.81810(14) .
H77 H78 2.81989(15) .
H47 H49 2.81995(16) '1 554'
H33 H35 2.82111(16) '1 556'
H67 H69 2.82170(13) .
H66 H68 2.82189(14) .
H65 H67 2.82196(11) .
H68 H70 2.82197(10) .
H37 H39 2.82225(16) '1 556'
C1a H1 2.82414(10) .
H19 H21 2.82552(11) .
H18 H20 2.82572(15) .
H28 H66 2.82576(11) '2 666'
H32 H34 2.82700(10) .
H33 H35 2.82786(14) .
H32 H70 2.82916(11) '2 666'
H71 H73 2.83109(14) .
H72 H74 2.83113(11) .
H26 H28 2.83222(15) .
H27 H29 2.83236(11) .
H9 H11 2.83295(16) '1 556'
H49 H80 2.83322(11) '2 566'
C14b H69 2.83341(9) .
H51 H53 2.83396(16) '1 554'
H59 H61 2.83666(16) '1 554'
H19 H50 2.83859(11) '2 665'
H40 H75 2.83953(15) '1 545'
H41 H77 2.84129(12) '2 566'
C15a H28 2.84139(11) .
H63 H65 2.84457(16) '1 554'
H71 H73 2.84469(16) '1 554'
C1 H5 2.84669(14) .
H28 H63 2.84677(14) '2 665'
H52 H87 2.84726(14) '2 566'
C3 O1a 2.84834(11) .
H68 H99 2.84865(11) '2 566'
H102 H104 2.84907(11) .
H103 H105 2.84908(14) .
H35 H66 2.84944(11) '2 665'
H17 H90 2.84976(14) .
H18 H97 2.85150(12) .
O2b C3b 2.85216(9) .
H72 H108 2.85548(11) '2 565'
H56 H87 2.85750(11) '2 566'
H48 H84 2.85778(12) '2 565'
H6 H11 2.85790(9) .
H49 H84 2.85795(14) '2 566'
H75 H75 2.86390(14) '2 675'
H73 H108 2.86444(14) '2 566'
H52 H83 2.86666(11) '2 566'
O2b H8 2.86741(12) '2 665'
H67 H69 2.87034(16) '1 554'
H10 H85 2.87316(14) .
H29 H102 2.87328(14) .
H103 H106 2.87360(9) .
H77 H81 2.87573(10) .
H25 H98 2.87586(14) .
C1 O1c 2.87621(18) .
H34 H106 2.87733(10) '1 554'
H15 H46 2.87925(11) '2 665'
H26 H101 2.88059(14) .
H21 H94 2.88279(14) .
H51 H56 2.88461(9) .
H55 H57 2.88581(16) '1 554'
H24 H59 2.88703(14) '2 665'
H40 H107 2.88787(10) '2 556'
O1c C3c 2.89124(10) .
O1b O1c 2.89145(10) .
H60 H91 2.89179(11) '2 566'
H20 H25 2.89450(11) .
H16 H54 2.89475(11) '2 666'
H24 H62 2.89664(11) '2 666'
H70 H73 2.90026(9) .
O2c H44 2.90456(10) '2 565'
H30 H102 2.90469(12) '1 554'
H27 H30 2.90515(11) .
H34 H38 2.90824(10) 2
H60 H92 2.90853(14) '2 566'
H26 H102 2.91007(15) .
O2a C3a 2.91016(10) .
H69 H74 2.91019(11) .
H29 H32 2.91166(9) .
H54 H57 2.91251(9) .
H8 H43 2.91496(15) '2 665'
O2b H42 2.91531(14) .
H11 H42 2.91860(12) '2 665'
O2a H6 2.92177(13) .
H8 H42 2.92318(12) '2 666'
H23 H54 2.92339(11) '2 665'
H14 H86 2.92366(11) '1 554'
H88 H93 2.92432(9) .
H48 H83 2.92528(15) '2 566'
O1a H3 2.92617(18) '2 665'
H52 H88 2.92717(12) '2 565'
H67 H72 2.92852(9) .
H12 H50 2.92877(12) '2 666'
H49 H54 2.92885(11) .
H32 H63 2.92967(11) '2 665'
H10 H82 2.93032(11) '1 554'
H12 H47 2.93108(14) '2 665'
H105 H108 2.93187(11) .
H90 H95 2.93418(11) .
H18 H23 2.93585(9) .
H68 H104 2.93636(12) '2 565'
H34 H39 2.93769(9) .
H18 H90 2.93813(12) '1 554'
H19 H22 2.93836(11) .
H64 H67 2.93860(11) .
H16 H51 2.94111(14) '2 665'
H92 H97 2.94486(9) .
H47 H52 2.94605(9) .
H83 H86 2.94637(9) .
H1 H2 2.94639(12) '2 666'
H97 H100 2.94668(12) .
H44 H79 2.94686(15) '2 566'
H84 H89 2.94711(9) .
H21 H24 2.94892(9) .
H12 H17 2.94991(11) .
H59 H64 2.95020(9) .
H13 H16 2.95092(9) .
H22 H27 2.95100(9) .
H102 H107 2.95200(11) .
H44 H47 2.95210(11) .
H45 H80 2.95217(14) '2 566'
H6 H78 2.95448(11) '1 554'
H36 H74 2.95643(12) '2 666'
H93 H96 2.95671(11) .
O2c H76 2.95702(17) .
H6 H81 2.95748(14) .
H61 H66 2.95826(11) .
H53 H58 2.95856(11) .
H56 H92 2.95873(12) '2 565'
H15 H18 2.95955(11) .
H14 H89 2.96153(14) .
H56 H59 2.96245(11) .
H86 H91 2.96267(12) .
H31 H66 2.96275(14) '2 665'
H7 H10 2.96430(11) .
H40 H110 2.96437(14) '2 556'
O2a H8 2.96477(8) .
H13 H86 2.96559(14) .
H46 H49 2.96578(9) .
H32 H66 2.96682(12) '2 666'
H64 H96 2.96819(15) '2 566'
H80 H85 2.96877(9) .
H64 H95 2.97218(12) '2 566'
H27 H58 2.97271(12) '2 665'
H95 H98 2.97273(9) .
H99 H102 2.97344(9) .
H34 H109 2.97380(14) .
H98 H103 2.97404(11) .
H22 H98 2.97635(15) .
H82 H87 2.97689(11) .
O2a H82 2.97697(13) .
H48 H51 2.97732(11) .
H33 H109 2.97745(18) .
H91 H94 2.97763(9) .
H52 H55 2.97963(11) .
O2a H1 2.98032(11) .
H24 H29 2.98149(11) .
H72 H103 2.98258(12) '2 566'
H18 H94 2.98295(15) .
H14 H90 2.98434(15) .
H64 H100 2.98477(12) '2 565'
H63 H68 2.98634(10) .
H58 H61 2.98799(9) .
O1c H81 2.98864(12) .
H39 H70 2.99014(12) '2 665'
C1c C4c 2.99064(11) .
H60 H95 2.99228(16) '2 566'
H10 H15 2.99252(9) .
H26 H98 2.99282(12) '1 554'
H39 H74 2.99399(15) '2 665'
H30 H105 2.99438(15) .
H25 H28 2.99458(9) .
H68 H103 2.99491(15) '2 566'
H37 H110 2.99494(10) '2 556'
H45 H50 2.99838(11) .
O2b H42 2.99860(15) '1 554'
H14 H19 3.00070(9) .
H72 H104 3.00078(13) '2 565'
H72 H107 3.00120(15) '2 566'
H20 H54 3.00146(13) '2 666'
H15 H50 3.00251(15) '2 665'
H68 H71 3.00290(11) .
H78 H83 3.00368(12) .
H1 H1 3.00460(16) '2 665'
H9 H12 3.00660(9) .
O1a H1 3.00700(12) '2 665'
H100 H105 3.00765(9) .
H30 H106 3.00828(14) '1 554'
H23 H58 3.01025(15) '2 665'
H22 H94 3.01027(12) '1 554'
H104 H109 3.01176(9) .
H6 H82 3.01322(14) '1 554'
H30 H35 3.01344(9) .
H60 H63 3.01378(11) .
H7 H42 3.01403(15) '2 665'
H11 H46 3.01504(15) '2 665'
H85 H88 3.01528(11) .
H62 H65 3.01656(9) .
O2b H44 3.01961(9) .
H79 H82 3.02065(9) .
H60 H96 3.02197(13) '2 565'
H27 H62 3.02247(15) '2 665'
H31 H34 3.02297(12) .
H89 H92 3.02621(12) .
H5 H78 3.02642(10) '1 554'
C3 C1b 3.03011(10) .
H94 H99 3.03136(12) .
H33 H36 3.03590(10) .
H68 H100 3.03602(15) '2 566'
H28 H62 3.03769(14) '2 666'
H23 H26 3.03796(12) .
H17 H20 3.03807(9) .
H43 H48 3.04104(9) .
H4 H76 3.04236(10) '2 565'
H36 H70 3.04391(14) '2 666'
H10 H86 3.04405(14) '1 554'
H65 H70 3.04667(12) .
H19 H54 3.04784(15) '2 665'
H48 H80 3.04909(13) '2 565'
H41 H76 3.04936(18) '2 566'
H50 H53 3.05309(10) .
H5 H76 3.05333(14) '1 554'
H96 H101 3.05694(9) .
H41 H46 3.05790(11) .
H64 H99 3.05855(16) '2 566'
H14 H90 3.06120(14) '1 554'
H11 H14 3.06201(12) .
H24 H58 3.06227(13) '2 666'
H101 H104 3.06447(12) .
H57 H62 3.06564(12) .
H56 H91 3.06615(16) '2 566'
H35 H70 3.06675(15) '2 665'
H18 H93 3.06793(15) .
H22 H97 3.06887(16) .
H39 H110 3.07111(10) 2
H81 H84 3.07196(12) .
H16 H21 3.07408(12) .
H52 H84 3.07635(14) '2 565'
H10 H86 3.08296(15) .
H55 H60 3.08391(10) .
H18 H94 3.08421(14) '1 554'
H35 H38 3.08450(12) .
H32 H67 3.08800(16) '2 665'
O2b H45 3.08886(10) '1 554'
H53 H87 3.09039(18) '2 566'
H73 H75 3.09224(10) '2 676'
C1 H3 3.09567(17) '2 665'
H31 H63 3.09618(18) '2 665'
H30 H106 3.09686(16) .
H66 H69 3.09794(10) .
H16 H50 3.09826(15) '2 665'
C1c H4 3.09901(12) '2 565'
H56 H88 3.09997(14) '2 565'
H26 H31 3.10057(10) .
H30 H103 3.10130(15) '1 554'
H74 H75 3.10334(11) '2 676'
H56 H88 3.10376(15) '2 566'
H4 H77 3.10571(11) '2 565'
H12 H46 3.10866(15) '2 665'
H18 H91 3.11019(15) '1 554'
H26 H99 3.11102(15) '1 554'
H16 H50 3.11103(14) '2 666'
H56 H93 3.11127(15) '2 565'
H87 H90 3.11295(10) .
H60 H97 3.11406(15) '2 565'
O2b H41 3.11624(16) .
H22 H95 3.11762(15) '1 554'
H40 H109 3.11938(10) 2
H28 H62 3.11998(16) '2 665'
H68 H105 3.12182(15) '2 565'
H26 H102 3.12377(15) '1 554'
H33 H110 3.12507(16) .
H12 H46 3.12747(14) '2 666'
H9 H85 3.12808(19) .
H22 H98 3.13196(15) '1 554'
O2b C2b 3.13445(18) '1 554'
O1c H77 3.13679(16) .
H52 H84 3.13691(16) '2 566'
H23 H55 3.13867(19) '2 665'
H29 H66 3.13980(16) '2 666'
H6 H82 3.14091(16) .
H34 H107 3.14141(15) '1 554'
H2 H78 3.14331(15) .
H27 H98 3.15078(15) '1 554'
C3 O2b 3.15204(11) .
O2a H11 3.15348(10) '1 556'
H68 H100 3.16356(14) '2 565'
H52 H89 3.16512(16) '2 565'
H74 H108 3.16685(11) '1 665'
H39 H108 3.16758(11) 2
H72 H104 3.16894(16) '2 566'
H45 H79 3.17186(19) '2 566'
H21 H58 3.18383(16) '2 666'
O2a H7 3.18413(17) .
H28 H33 3.18465(12) .
H38 H110 3.18739(12) 2
H14 H91 3.18815(12) '1 554'
H40 H108 3.19058(12) 2
H18 H95 3.19162(12) '1 554'
H24 H58 3.19240(16) '2 665'
C2 H1 3.19375(15) '2 665'
H44 H81 3.19409(17) '2 565'
O1b H5 3.19411(11) .
H15 H86 3.19588(16) '1 554'
H25 H62 3.19967(16) '2 666'
O2a C2a 3.19981(17) '1 556'
H43 H77 3.20040(12) '2 565'
H72 H109 3.20105(16) '2 565'
H36 H70 3.20301(16) '2 665'
H2 H5 3.20709(15) .
O1a O1c 3.21192(16) .
H10 H83 3.21723(16) '1 554'
H11 H82 3.22263(16) '1 554'
H72 H105 3.22552(12) '2 565'
H19 H90 3.22580(16) '1 554'
H73 H107 3.23075(19) '2 566'
H48 H85 3.23167(16) '2 565'
H26 H103 3.23328(12) '1 554'
H64 H96 3.23719(15) '2 565'
H38 H109 3.24041(12) 2
C1 H1 3.24120(16) '2 665'
C1 H1 3.24182(15) '2 666'
H73 H74 3.24198(12) '2 676'
H40 H108 3.24244(15) '2 556'
H11 H43 3.2425(2) '2 665'
H35 H106 3.24453(16) '1 554'
H43 H80 3.24544(17) '2 565'
C1c H80 3.24702(12) .
H60 H92 3.24840(15) '2 565'
O2c H81 3.25172(11) .
H48 H80 3.25337(16) '2 566'
H69 H103 3.25914(19) '2 566'
H13 H50 3.25927(16) '2 666'
C2c H4 3.25946(10) '2 565'
H47 H84 3.26250(16) '2 565'
H27 H102 3.26770(12) '1 554'
H17 H54 3.26891(17) '2 666'
H14 H87 3.26892(16) '1 554'
H38 H110 3.27218(15) '2 556'
H64 H101 3.27409(17) '2 565'
H39 H71 3.2766(2) '2 665'
H23 H94 3.27675(16) '1 554'
H37 H74 3.27810(16) '2 666'
H19 H51 3.2788(2) '2 665'
H8 H45 3.28166(17) '2 666'
O1c H3 3.28173(16) .
H28 H65 3.28354(17) '2 666'
H15 H90 3.28356(12) '1 554'
H24 H61 3.28727(16) '2 666'
H20 H57 3.28779(17) '2 666'
C16b H75 3.28849(13) .
H49 H83 3.2907(2) '2 566'
O2a H78 3.29098(18) .
H67 H104 3.29268(16) '2 565'
H35 H67 3.2969(2) '2 665'
H6 H79 3.29911(17) '1 554'
H30 H107 3.29958(13) '1 554'
C4c H76 3.30195(12) .
H51 H88 3.30320(16) '2 565'
H20 H54 3.30716(16) '2 665'
C16c H110 3.30789(12) .
C4c H44 3.31078(15) '2 565'
C1b H7 3.3113(2) '2 665'
H29 H62 3.31448(12) '2 666'
H25 H101 3.3156(2) .
O2c H41 3.31564(16) '2 565'
C3b H77 3.31755(14) '2 565'
H22 H99 3.31804(12) '1 554'
H31 H102 3.32200(16) '1 554'
H57 H91 3.3222(2) '2 566'
C1 H4 3.32400(14) .
H6 H83 3.32687(13) '1 554'
H13 H89 3.3273(2) .
O2a H6 3.32830(17) '1 556'
C18c H33 3.3293(2) .
H75 H75 3.32990(15) '2 676'
H12 H49 3.33327(17) '2 666'
C14b H96 3.33391(13) '2 566'
C11b H92 3.33503(16) '2 566'
C3b H80 3.33575(15) '2 565'
C1c H79 3.33951(13) .
H65 H99 3.3434(2) '2 566'
C16a H40 3.34483(13) .
H19 H94 3.34776(13) '1 554'
H59 H96 3.34805(16) '2 565'
H15 H47 3.3496(2) '2 665'
H60 H93 3.35014(12) '2 565'
C3 H1 3.35031(18) .
C2c H45 3.35644(14) '2 566'
H27 H59 3.3575(2) '2 665'
H64 H97 3.35759(12) '2 565'
C1b H77 3.35789(15) '2 565'
C18b H75 3.36001(12) '2 676'
H10 H87 3.36128(13) '1 554'
C13b H96 3.36228(16) '2 566'
H44 H76 3.36463(14) '2 566'
H25 H58 3.36833(13) '2 666'
H9 H46 3.36864(17) '2 666'
C10b H88 3.36869(13) '2 566'
C18b H75 3.37004(15) '2 675'
C12b H92 3.37016(13) '2 566'
C1a H42 3.37086(15) '2 666'
H31 H106 3.37158(13) '1 554'
H37 H70 3.37303(13) '2 666'
H44 H77 3.37341(17) '2 566'
C7c H9 3.37515(15) .
C2c H44 3.37790(14) '2 565'
C2c H41 3.38030(18) '2 566'
C1c H44 3.38034(12) '2 565'
H56 H89 3.38179(13) '2 565'
C3a H86 3.38213(14) .
C12a H102 3.38259(16) .
C9a H98 3.38269(14) .
C13a H66 3.38277(15) '2 666'
C9a H58 3.38609(15) '2 666'
C18c H40 3.38950(15) '2 556'
H74 H75 3.38966(16) '2 675'
H28 H61 3.38979(13) '2 666'
H52 H85 3.39034(13) '2 565'
C17c H34 3.39153(14) '1 556'
C7a H94 3.39707(13) .
C15c H26 3.39750(16) .
C1a H3 3.39877(16) '2 665'
H11 H86 3.40032(13) '1 554'
H23 H98 3.40046(13) '1 554'
H71 H108 3.40245(17) '2 565'
O2c O2c 3.40353(13) '2 565'
C5a H90 3.40515(13) .
C11a H102 3.40773(13) .
H21 H54 3.40995(13) '2 666'
H68 H101 3.41290(13) '2 565'
C1a H82 3.41328(14) .
C8c H57 3.41505(15) '2 566'
C8a H94 3.41568(16) .
C15c H30 3.41691(15) '1 556'
H34 H110 3.41743(16) '1 554'
H3 H41 3.41959(12) '1 554'
C18a H110 3.41977(13) 2
C18a H110 3.42053(15) '2 556'
C18c H39 3.42074(13) 2
C10a H98 3.42118(16) .
C18c H72 3.42121(15) '2 565'
H7 H82 3.42281(14) '1 554'
C13a H106 3.42293(14) .
H17 H50 3.42301(13) '2 666'
O2c H79 3.42326(11) '1 554'
C1b O2c 3.4235(2) '2 565'
H17 H93 3.4260(2) .
O2c C2c 3.42653(16) '1 554'
C6a H90 3.42658(16) .
C12c H65 3.42700(15) '2 566'
C6c H53 3.42816(15) '2 566'
H32 H35 3.42953(18) '1 556'
C4b H8 3.42990(15) '2 666'
H91 H97 3.43178(11) '1 556'
C10b H92 3.43223(17) '2 566'
H21 H27 3.43233(11) '1 556'
C18b H104 3.43313(13) '2 566'
C4b H77 3.43418(14) '2 566'
O2b H7 3.4343(2) '2 665'
C10b H20 3.43531(15) '2 666'
C9c H18 3.43586(15) '1 556'
H55 H92 3.43651(17) '2 565'
C3b H12 3.43753(14) '2 665'
C16b H104 3.43825(17) '2 566'
C16c H68 3.43828(15) '2 565'
C18c H40 3.43856(13) 2
H43 H49 3.44004(11) '1 554'
H63 H100 3.44015(17) '2 565'
C17b H75 3.44026(11) '2 675'
H61 H95 3.4405(2) '2 566'
C12b H96 3.44070(17) '2 566'
H13 H46 3.44073(13) '2 666'
C16c H69 3.4415(2) '2 566'
C18a H38 3.4427(2) 2
H9 H15 3.44273(11) '1 556'
C8b H84 3.44368(13) '2 566'
H71 H104 3.44409(13) '2 565'
H29 H35 3.44562(11) '1 556'
C15b H100 3.44581(16) '2 566'
C16a H106 3.44804(14) '1 554'
H40 H110 3.44841(15) 2
H76 H80 3.44855(13) .
C9b H88 3.44863(16) '2 566'
C1b H8 3.44876(13) '2 665'
C10c H56 3.45099(15) '2 565'
C16c H26 3.45126(13) .
C10c H60 3.45152(16) '2 566'
C14b H28 3.45156(15) '2 666'
H40 H71 3.45163(18) '2 665'
C16b H100 3.45343(13) '2 566'
C8b H88 3.45435(17) '2 566'
O1c C4c 3.45503(12) .
C7c H53 3.4562(2) '2 566'
C6c H48 3.45641(15) '2 565'
C8c H52 3.45795(15) '2 565'
C11a H62 3.46070(15) '2 666'
H36 H73 3.46112(17) '2 666'
C5b H16 3.46152(14) '2 665'
H16 H53 3.46279(17) '2 666'
C6a H86 3.46316(15) '1 554'
H21 H97 3.4633(2) .
H32 H66 3.46476(17) '2 665'
C18a H109 3.46514(13) 2
C13c H26 3.46567(15) '1 556'
C8c H53 3.4659(2) '2 566'
C11a H55 3.46601(15) '2 665'
C3a H46 3.46637(15) '2 666'
C16c H73 3.46729(15) '2 566'
H99 H105 3.46780(11) '1 556'
O1b H1 3.47145(15) '2 666'
C15a H109 3.4721(2) .
C14a H106 3.47268(16) .
H29 H105 3.4749(2) .
H7 H78 3.47525(17) '1 554'
C5b H84 3.47557(15) '2 565'
H39 H109 3.47573(14) 2
C9b H24 3.47586(13) '2 665'
C9c H14 3.47611(16) .
H95 H101 3.47683(11) '1 556'
C14c H22 3.47831(14) .
C11c H22 3.47831(15) '1 556'
C13c H22 3.47843(16) .
C6c H9 3.4796(2) .
H51 H57 3.48054(11) '1 554'
C5c H10 3.48112(15) '1 556'
C17c H33 3.48180(19) .
C5a H43 3.48203(16) '2 665'
H47 H80 3.48242(13) '2 565'
C12a H98 3.48294(15) '1 554'
C11b H28 3.48333(14) '2 665'
C7a H54 3.48399(15) '2 666'
C10c H61 3.48615(15) '2 566'
H70 H75 3.48668(12) .
C13c H21 3.48695(16) .
C8c H10 3.48741(14) .
C8a H90 3.48755(15) '1 554'
C18b H73 3.48844(13) '2 676'
C3 O2c 3.48854(11) '2 565'
C4a H82 3.49145(15) '1 554'
H69 H75 3.49174(14) .
H8 H42 3.49375(17) '2 665'
C12c H60 3.49387(15) '2 565'
H4 H41 3.49518(13) '1 554'
H16 H49 3.49535(13) '2 666'
C7c H14 3.49537(15) '1 556'
C9c H13 3.49541(16) .
C10c H14 3.49597(14) .
H2 H5 3.49657(15) '1 556'
H51 H84 3.49737(13) '2 565'
C14c H69 3.49746(15) '2 566'
H32 H69 3.49801(18) '2 666'
C18b H74 3.49827(11) '2 676'
C18c H30 3.50124(14) .
C12b H24 3.50147(15) '2 666'
C4a H86 3.50221(17) .
C17b H104 3.50307(16) '2 566'
C16c H72 3.50357(14) '2 565'
C14a H109 3.50491(16) .
C2a H82 3.50531(17) .
C11c H17 3.50603(16) .
H51 H54 3.50661(19) '1 554'
C7c H10 3.50670(17) .
C1c O2c 3.50763(15) '2 565'
C11c H18 3.50769(17) .
C5a H50 3.50778(15) '2 666'
C15b H36 3.50784(14) '2 665'
H103 H109 3.50824(11) '1 556'
H44 H45 3.50887(19) '1 554'
C15c H25 3.51221(16) .
C10c H57 3.5125(2) '2 566'
H2 H7 3.51372(12) '1 556'
C18a H108 3.51472(11) 2
O1c O2c 3.51575(12) '2 565'
C14b H100 3.51691(17) '2 566'
C17a H74 3.51754(15) '2 666'
C9c H14 3.51754(15) '1 556'
C1 C1b 3.51805(14) .
C3c H6 3.51823(15) '1 556'
C15b H104 3.51944(15) '2 565'
H47 H53 3.51947(11) '1 554'
C4b H12 3.51962(17) '2 665'
C7b H84 3.51987(16) '2 566'
H105 H110 3.52049(13) .
C12c H64 3.52121(16) '2 566'
C10a H55 3.5214(2) '2 665'
C12b H28 3.52178(17) '2 665'
C13a H59 3.52253(16) '2 665'
H9 H42 3.52256(14) '2 666'
C17b H108 3.52290(15) '2 565'
C7a H47 3.52321(16) '2 665'
C14c H68 3.52339(16) '2 566'
H13 H19 3.52372(11) '1 556'
C14a H102 3.52411(15) '1 554'
C6b H16 3.52492(17) '2 665'
H79 H85 3.52546(11) '1 556'
C5c H9 3.5268(2) .
H33 H34 3.52738(19) '1 556'
C7b H88 3.52940(15) '2 565'
H79 H80 3.53009(19) '1 556'
H56 H57 3.53056(19) '1 554'
C3a H82 3.53096(17) .
H59 H92 3.53325(13) '2 565'
H59 H65 3.53369(11) '1 554'
H20 H53 3.53512(13) '2 666'
C12c H18 3.53594(14) .
C15a H106 3.53610(16) .
C11c H18 3.53634(15) '1 556'
H33 H70 3.53646(19) '2 666'
H67 H100 3.53660(13) '2 565'
H24 H57 3.53731(13) '2 666'
H2 H4 3.53884(13) .
H48 H81 3.53926(13) '2 565'
C18c H38 3.54032(11) 2
C13a H102 3.54061(17) .
H71 H74 3.54137(19) '1 554'
H72 H73 3.54138(19) '1 554'
C8b H87 3.5415(2) '2 566'
C6b H12 3.54195(15) '2 666'
C7b H20 3.54241(14) '2 665'
C16b H32 3.54270(16) '2 666'
C9a H51 3.54311(16) '2 665'
C17c H29 3.54352(16) .
C3c H48 3.54416(13) '2 566'
C9a H55 3.5442(2) '2 665'
C14a H63 3.5448(2) '2 665'
C15a H35 3.5449(2) '1 556'
C3c H45 3.5453(2) '2 566'
C17c H30 3.54663(17) .
H36 H69 3.54792(14) '2 666'
C14c H64 3.54817(16) '2 565'
H8 H11 3.54822(19) '1 556'
C10a H101 3.54964(16) .
H34 H40 3.54993(12) .
C13c H68 3.55001(14) '2 566'
C15c H69 3.5503(2) '2 566'
H87 H93 3.55076(11) '1 556'
H76 H81 3.55085(11) .
C7a H90 3.55094(17) .
H43 H46 3.55130(19) '1 554'
H32 H65 3.55139(13) '2 666'
H12 H45 3.55212(14) '2 666'
H64 H65 3.5528(2) '1 554'
C1c H76 3.5528(2) '1 554'
C2a H85 3.55433(16) .
C13b H31 3.5546(2) '2 665'
C12c H61 3.5552(2) '2 566'
H38 H107 3.55570(12) '2 556'
C9c H60 3.55595(14) '2 566'
C4a H89 3.55633(16) .
C12b H31 3.55696(15) '2 665'
C6c H6 3.55714(14) .
C11a H98 3.55818(17) .
C5b H79 3.55845(16) '2 566'
C17c H30 3.55883(15) '1 556'
H83 H89 3.55897(12) '1 556'
C14c H26 3.55960(17) .
H104 H110 3.55969(12) .
C10b H24 3.56017(17) '2 665'
H67 H70 3.56068(19) '1 554'
C10a H94 3.56109(15) '1 554'
H34 H110 3.56152(17) .
C9a H94 3.56225(17) .
C4c H79 3.5629(2) '1 554'
C3b H45 3.5636(2) '1 554'
H63 H66 3.5638(2) '1 554'
C5c H6 3.56456(15) '1 556'
O2b C2c 3.5648(2) '2 565'
C17c H40 3.56577(12) '2 556'
C3a H85 3.5673(2) .
C6c H52 3.56760(17) '2 566'
H17 H23 3.56875(12) '1 556'
C6a H90 3.56892(15) '1 554'
C17a H67 3.56900(16) '2 665'
C13a H62 3.56912(15) '2 666'
O2a C2b 3.5694(2) '2 666'
C17b H36 3.56977(18) '2 665'
C7a H50 3.57031(17) '2 665'
H55 H58 3.5710(2) '1 554'
H52 H53 3.5711(2) '1 554'
H55 H88 3.57109(14) '2 565'
C16b H36 3.57117(17) '2 665'
C15c H26 3.57128(15) '1 556'
C15a H70 3.57272(16) '2 666'
C8a H50 3.57276(14) '2 665'
C14a H62 3.57400(14) '2 665'
C2 C1a 3.57743(14) .
C8b H16 3.57777(15) '2 666'
C4b H43 3.5779(2) '1 556'
C5c H6 3.57901(17) .
O1a O1b 3.57907(13) .
O2c C3c 3.57935(14) .
C9b H87 3.57978(16) '2 566'
C14a H106 3.58067(15) '1 554'
C13a H62 3.58106(17) '2 665'
C9a H54 3.58237(14) '2 666'
C6b H84 3.58266(18) '2 566'
C17c H73 3.5829(2) '2 566'
C7b H87 3.5832(2) '2 566'
C9c H57 3.5837(2) '2 566'
C5a H46 3.58370(17) '2 665'
C8c H56 3.58441(17) '2 566'
H73 H73 3.58449(13) '2 676'
C3c H5 3.58471(11) '1 556'
C3a H42 3.58500(14) '2 666'
H75 H108 3.58532(17) '2 566'
C9b H20 3.58618(17) '2 665'
C8b H51 3.5873(2) '1 556'
C4c H49 3.58765(16) '2 566'
C13b H28 3.58793(17) '2 665'
C16a H33 3.5881(2) '1 554'
C2 O1a 3.5881(2) '2 665'
C13a H63 3.5886(2) '2 665'
C6c H10 3.58915(17) .
C14c H65 3.5893(2) '2 566'
C18b H40 3.58954(16) '1 565'
C17a H71 3.5896(2) '2 665'
C4b H79 3.5900(2) '2 566'
C3c H81 3.5912(2) '1 556'
C7c H52 3.59243(18) '2 566'
C6a H46 3.59289(14) '2 665'
C15c H105 3.5931(2) '1 556'
C5c H52 3.59458(14) '2 566'
C12a H102 3.59460(15) '1 554'
C16c H103 3.5954(2) '1 554'
C5a H15 3.5974(2) '1 556'
H78 H81 3.5988(2) '1 556'
C11a H58 3.59927(15) '2 666'
C7c H56 3.59960(14) '2 566'
C6a H13 3.6006(2) '1 554'
C12b H28 3.60109(15) '2 666'
C3a H11 3.6012(2) '1 556'
C7c H10 3.60256(15) '1 556'
C2a H82 3.60306(15) '1 554'
C14a H29 3.6032(2) '1 554'
H74 H74 3.60357(10) '2 676'
H37 H38 3.60411(19) 2
C12a H105 3.60413(16) .
C6b H80 3.60451(14) '2 566'
C1a O2b 3.6047(2) '2 665'
C9b H92 3.60596(15) '2 565'
C1a H7 3.6060(2) '1 556'
C4a H43 3.6069(2) '2 665'
C4a H86 3.60882(15) '1 554'
C11b H96 3.60898(16) '2 565'
C18c H73 3.6093(2) '2 566'
H55 H61 3.60983(11) '1 554'
C18b H36 3.60994(15) '2 666'
C17b H104 3.61010(15) '2 565'
C18a H71 3.6104(2) '2 665'
C2b H7 3.6110(2) '2 665'
C13b H65 3.6115(2) '1 554'
C11a H27 3.6117(2) '1 556'
C18b H71 3.6118(2) '1 556'
C17b H73 3.6119(2) '1 554'
C7b H53 3.6124(2) '1 554'
C13c H65 3.6125(2) '2 566'
C2a H78 3.61316(15) '1 554'
C14b H35 3.61410(16) '2 665'
H33 H66 3.61444(14) '2 666'
C18b H71 3.61480(13) '2 675'
H37 H108 3.61524(12) '2 556'
C6b H19 3.61570(16) '2 665'
C2b H11 3.61604(17) '2 665'
C9c H93 3.6165(2) '1 556'
C14b H63 3.6174(2) '1 556'
H25 H31 3.61754(12) '1 556'
H29 H30 3.6176(2) '1 556'
C15a H63 3.61800(16) '2 665'
C1a H81 3.6181(2) .
C17a H70 3.61831(15) '2 666'
H40 H73 3.61878(13) '1 545'
C11b H24 3.61967(18) '2 665'
C8a H94 3.61987(16) '1 554'
C12a H25 3.6200(2) '1 554'
C6c H52 3.62046(15) '2 565'
C2b O2c 3.62109(19) '2 565'
C10c H91 3.6212(2) '1 554'
C4a H85 3.6213(2) .
C2b H77 3.62163(17) '2 566'
H35 H40 3.62164(14) .
C13c H22 3.62249(15) '1 556'
C9b H23 3.6230(2) '2 665'
C5b H49 3.6249(2) '1 554'
C6c H49 3.6258(2) '2 566'
C6c H83 3.6261(2) '1 554'
C6b H47 3.6270(2) '1 556'
C4c H48 3.62713(17) '2 566'
C11c H60 3.62731(18) '2 566'
C13b H100 3.62737(16) '2 565'
C11c H64 3.62796(14) '2 566'
H68 H69 3.6283(2) '1 554'
C6a H93 3.62895(17) .
C5c H85 3.6291(2) '1 556'
C7b H83 3.62958(16) '2 566'
C9b H57 3.6299(2) '1 554'
C14b H32 3.63042(14) '2 666'
H48 H49 3.6306(2) '1 554'
C12c H95 3.6308(2) '1 554'
H63 H96 3.63090(14) '2 565'
C11c H97 3.6314(2) '1 556'
H47 H50 3.6332(2) '1 554'
C4a H9 3.6345(2) '1 554'
C9a H23 3.6346(2) '1 556'
C10a H21 3.6350(2) '1 554'
C16a H66 3.63558(14) '2 665'
C18b H108 3.63599(18) '2 566'
C16b H67 3.6363(2) '1 556'
C5b H80 3.63690(15) '2 565'
C17c H109 3.6371(2) '1 556'
C8c H56 3.63730(15) '2 565'
C18c H107 3.6379(2) '1 554'
C8b H20 3.63840(15) '2 666'
C15b H99 3.63898(16) '2 566'
H40 H74 3.63900(16) '2 666'
C8b H20 3.63906(17) '2 665'
C5b H12 3.63981(18) '2 665'
C2c H44 3.64035(17) '2 566'
C1b H1 3.64210(12) .
C9c H17 3.6422(2) .
C3a H43 3.6429(2) '2 665'
C18a H75 3.64295(16) '1 545'
C8a H51 3.6433(2) '2 665'
C8b H23 3.64380(16) '2 665'
O1b H3 3.6438(2) '1 556'
C13a H31 3.6442(2) '1 556'
C2 C1c 3.6445(2) .
C15a H66 3.64474(15) '2 666'
C10b H55 3.6449(2) '1 556'
C18a H107 3.64510(13) '2 556'
C8c H14 3.64511(17) .
C14c H25 3.6454(2) .
C1 O1a 3.64569(15) '2 665'
C16a H109 3.6458(2) .
C18b C18b 3.64625(12) '2 676'
C7c H89 3.6464(2) '1 556'
C8a H17 3.6471(2) '1 554'
C5c H49 3.6473(2) '2 566'
C7b H16 3.64730(18) '2 665'
C12a H101 3.6489(2) .
C14c H99 3.6492(2) '1 554'
C11b H61 3.6510(2) '1 554'
C17a H110 3.65197(12) '2 556'
C3b O2c 3.65247(14) '2 565'
C3b H77 3.65279(17) '2 566'
O1c H5 3.6532(2) '1 556'
C5c H48 3.65373(18) '2 566'
C12b H59 3.6538(2) '1 556'
C2c H5 3.65417(15) '1 556'
C13c H25 3.6548(2) .
C7a H19 3.6548(2) '1 556'
C11a H101 3.6551(2) .
C16c H72 3.65521(17) '2 566'
C3b H79 3.6553(2) '2 566'
C4c H45 3.6559(2) '2 566'
C5b H80 3.65609(17) '2 566'
C5a H86 3.65615(18) .
C13c H101 3.6578(2) '1 556'
C8c H13 3.6580(2) .
C4b H15 3.65949(17) '2 665'
C11a H58 3.66014(17) '2 665'
C10a H98 3.66017(16) '1 554'
C3a O2b 3.66072(17) '2 665'
C11a H59 3.6615(2) '2 665'
C15b H69 3.6629(2) '1 554'
C15c H68 3.66370(18) '2 566'
C14b H31 3.6639(2) '2 665'
C18a C18c 3.66478(12) 2
C8a H97 3.66533(17) .
C8c H87 3.6661(2) '1 554'
C7b H84 3.66649(15) '2 565'
C7a H50 3.66860(15) '2 666'
C4c H48 3.66911(15) '2 565'
C1b H41 3.6719(2) '1 554'
C16c H30 3.67249(18) .
C11c H21 3.6728(2) .
C15c H29 3.6731(2) .
C3b H11 3.6754(2) '2 665'
C5a H46 3.67589(15) '2 666'
C12a H59 3.6762(2) '2 665'
C10b H24 3.67736(15) '2 666'
C11c H61 3.6775(2) '2 566'
C5a H89 3.6775(2) .
C11b H91 3.67860(17) '2 566'
C4c H6 3.67990(18) .
C6a H47 3.6806(2) '2 665'
C6b H83 3.6818(2) '2 566'
C14c H68 3.68194(15) '2 565'
C2b H8 3.68317(15) '2 666'
C2a H81 3.6832(2) .
C3c H44 3.68326(18) '2 566'
C12a H58 3.68444(14) '2 665'
O2b H5 3.68491(14) .
C1a H5 3.68588(11) .
C17a H70 3.68602(17) '2 665'
C3b H8 3.68816(18) '2 665'
C12c H64 3.68878(15) '2 565'
C18a H37 3.6894(2) '1 554'
C17a H39 3.6896(2) '1 556'
C5b H83 3.6898(2) '2 566'
C7b H19 3.6912(2) '2 665'
C10a H54 3.69156(14) '2 665'
C18b H107 3.6930(2) '2 566'
C15c H72 3.69318(14) '2 566'
C10c H60 3.69496(15) '2 565'
C18c H34 3.69551(17) .
C7a H51 3.6957(2) '2 665'
C6b H16 3.69603(16) '2 666'
C6a H50 3.69647(18) '2 665'
C15b H35 3.6970(2) '2 665'
C16b H36 3.69723(16) '2 666'
C5a H47 3.6976(2) '2 665'
O1b O2c 3.6979(2) '2 565'
C12c H22 3.69845(18) .
O1a C3a 3.70031(15) .
C4b H80 3.70085(18) '2 566'
O2b O2c 3.7017(2) '2 565'
C10c H17 3.7023(2) .
C3 H76 3.70254(15) '1 554'
C16a H67 3.7035(2) '2 665'
C16a H38 3.70546(15) 2
C18a H70 3.70616(15) '2 665'
C12a H62 3.70622(18) '2 665'
O1b C3b 3.70750(15) .
C16b H103 3.7089(2) '2 566'
C4a H42 3.71009(15) '2 665'
O2c C4c 3.71070(12) .
C10c H18 3.71163(18) .
C7c H13 3.7128(2) .
O1a H2 3.7129(2) '1 554'
O2b H76 3.7129(2) '2 565'
C1 C1 3.71325(18) '2 665'
C13c H64 3.71424(18) '2 566'
C6a H89 3.7151(2) .
C12c H21 3.7162(2) .
C4a H46 3.71787(18) '2 665'
C17b H107 3.7209(2) '2 566'
C18a H34 3.72179(15) 2
C17b H103 3.72195(17) '2 566'
C4b H12 3.72271(16) '2 666'
C17b H39 3.7233(2) '2 665'
C2b H8 3.72330(17) '2 665'
C9b H88 3.72334(16) '2 565'
C10b H23 3.7265(2) '2 665'
C18b H39 3.7282(2) '2 665'
C10b H27 3.72902(17) '2 665'
C17c H72 3.73023(18) '2 566'
C9c H56 3.73146(18) '2 566'
C2 C2b 3.73229(14) .
C18a H74 3.73252(18) '2 665'
C18c H37 3.73301(13) '2 556'
C16b H39 3.73381(17) '2 665'
C10b H91 3.7350(2) '2 566'
O2c H80 3.73519(13) .
C13b H32 3.73554(15) '2 665'
C9a H54 3.73637(17) '2 665'
C5b H15 3.7369(2) '2 665'
C10a H58 3.73799(18) '2 665'
C1 C2a 3.74175(14) .
C2a O2b 3.7426(2) '2 665'
C14b H99 3.7437(2) '2 566'
C15b H103 3.7439(2) '2 566'
C14a H66 3.74660(18) '2 665'
C15b H100 3.74930(16) '2 565'
C16c H29 3.7495(2) .
C4b H11 3.7510(2) '2 665'
C13b H95 3.75123(17) '2 566'
C1c H2 3.7526(2) .
O1a H4 3.75305(13) .
O1c H79 3.75487(14) .
O2b C4b 3.75672(13) '1 554'
C11b H27 3.7615(2) '2 665'
C8b H19 3.7627(2) '2 665'
C6b H15 3.7629(2) '2 665'
C14a H105 3.7630(2) .
O1b H7 3.76457(18) '2 665'
C1 H2 3.77532(16) '2 666'
C1b H2 3.77771(14) .
C17a H38 3.7778(2) 2
C3 C2c 3.77796(17) .
O2a H81 3.7780(2) .
C15a H66 3.77971(18) '2 665'
C11b H95 3.7803(2) '2 566'
C16b H35 3.7806(2) '2 665'
O1c H1 3.7806(2) .
C7a H93 3.7815(2) .
C13a H105 3.7839(2) .
C11b H92 3.78463(16) '2 565'
C12b H27 3.7852(2) '2 665'
C8a H54 3.78641(18) '2 665'
C16a H70 3.78682(19) '2 665'
C1a H78 3.79037(18) .
O2c C3c 3.79045(12) '1 554'
C15a H67 3.7933(2) '2 665'
C1b H5 3.79456(13) .
C2a H42 3.79468(18) '2 665'
C9b H91 3.7975(2) '2 566'
O2c H77 3.79811(17) '1 554'
C1c H79 3.79887(13) '1 554'
C1a C4a 3.80110(14) .
O2b H46 3.80115(13) '1 554'
C13b H99 3.8040(2) '2 566'
C1 C2 3.8069(2) '2 665'
C12b H95 3.8105(2) '2 566'
O1a H8 3.81415(14) .
C1a O1c 3.81737(14) .
C2a C5a 3.81917(15) .
C13b H96 3.82358(16) '2 565'
C9a H97 3.8243(2) .
C2b H76 3.8247(2) '2 566'
C8a H93 3.8274(2) .
C1b O1c 3.83243(13) .
C3a H42 3.84088(18) '2 665'
O2a C5c 3.84332(19) .
C14b H32 3.84408(18) '2 665'
C10a H97 3.8442(2) .
O2c H78 3.84548(15) .
C2b H77 3.84601(18) '2 565'
O1b H5 3.84734(18) '1 556'
C15b H32 3.85240(19) '2 665'
C14a C17a 3.85280(15) .
C7b C10b 3.85563(14) .
C9a C12a 3.85964(14) .
C14c C17c 3.86471(15) .
C8a C11a 3.87044(15) .
C9c C12c 3.87528(15) .
C2b C5b 3.87634(15) .
C4a C7a 3.87641(15) .
C6b C9b 3.87938(15) .
O1b H44 3.87984(13) .
C3a C6a 3.87992(14) .
C1b C4b 3.88290(14) .
C5b C8b 3.88439(14) .
C2c C5c 3.89170(14) .
O2a C4a 3.89203(14) '1 556'
C2 H41 3.89262(12) .
O2a C1b 3.8935(2) '2 666'
C15a C18a 3.89408(14) .
C15b C18b 3.89510(15) .
C3 C1a 3.89636(12) .
C15a H110 3.8972(2) .
C7a C10a 3.89944(15) .
O2c H78 3.90046(12) '1 554'
C11c C14c 3.90117(15) .
C12a H99 3.9023(2) '1 554'
C11b C14b 3.90237(14) .
O2a H3 3.90357(17) '2 665'
C3b C6b 3.90403(14) .
C15c C18c 3.90407(15) .
C8c C11c 3.90535(15) .
O2a H41 3.9057(2) '2 666'
C4b C7b 3.90795(15) .
C8b C11b 3.91036(15) .
C2a C1b 3.9104(2) '2 665'
C1 H7 3.91053(13) .
C1 H78 3.91433(18) .
O2a O1b 3.91729(17) '2 666'
C4c C7c 3.91782(15) .
C2b H3 3.91837(12) .
C5c C8c 3.91969(15) .
C10a C13a 3.92171(15) .
C3 H78 3.92531(13) '1 554'
C12b C15b 3.92576(15) .
C3b H76 3.92629(17) '2 566'
C13c H27 3.9264(2) '1 556'
C18c H34 3.92687(19) '1 556'
C10c C13c 3.92705(15) .
C5a C8a 3.92852(15) .
C8a H91 3.9297(2) '1 554'
C6c C9c 3.93014(15) .
C18b H108 3.93031(16) '1 665'
C14b C17b 3.93069(15) .
C3 H76 3.93172(12) '2 565'
C1 C1 3.93441(17) '2 666'
O2c H76 3.93521(13) '2 565'
C2a H2 3.93760(13) .
C7c C10c 3.93847(15) .
C12c C15c 3.93952(15) .
C3 H78 3.93995(15) .
C10a H95 3.9403(2) '1 554'
C9b C12b 3.94034(15) .
C13c C16c 3.94177(15) .
C3c C6c 3.94447(15) .
C2b H4 3.94534(13) .
C6a C9a 3.94678(15) .
O1c H4 3.9513(2) '2 565'
O1a H78 3.95185(17) '1 554'
O1a O2b 3.9519(2) '2 665'
C11a C14a 3.95547(15) .
C10b C13b 3.95653(15) .
C15b H105 3.9569(2) '2 565'
C11b H97 3.9603(2) '2 565'
C12a C15a 3.96116(15) .
C13b C16b 3.96279(15) .
C16a H107 3.9634(2) '1 554'
C1a H3 3.96451(15) .
C14a H103 3.9646(2) '1 554'
C3 H81 3.97191(14) .
C3 C1c 3.97278(14) '2 565'
C18a H108 3.97443(17) '2 556'
C6a H91 3.97799(16) '1 554'
O1b H43 3.97813(16) .
C18c H38 3.98128(16) '2 556'
C9b H93 3.9819(2) '2 565'
O1c H80 3.98407(13) .
C2 H3 3.9859(2) '2 665'
C1a H11 3.98647(13) .
O1a H81 3.9881(2) .
O1c H76 3.9891(2) '1 554'
C18c H74 3.99125(16) '1 445'
C13a C16a 3.99314(15) .
C3c H44 3.99490(19) '2 565'
C8a H95 3.99504(17) '1 554'
C3c H2 3.9963(2) .
C14b H29 3.9967(2) '2 666'
C12a H103 3.99901(16) '1 554'
O2b C3b 4.0005(2) '1 554'
O1a O1b 4.0033(2) '2 665'
O1b C1c 4.00539(17) .
C15a C18c 4.0060(2) .
C15c H27 4.01371(16) '1 556'
C7b H89 4.0144(2) '2 565'
C5a H7 4.01532(15) .
O2a O2b 4.0160(2) '2 665'
C1c C1c 4.01606(15) '2 565'
C9c H19 4.0163(2) '1 556'
O2a O1c 4.02457(14) .
C18a C18c 4.02552(16) '2 556'
C1a C1b 4.0259(2) '2 665'
C7c H15 4.0265(2) '1 556'
C1 O2b 4.02763(14) .
C17a H31 4.02927(15) .
C2a H12 4.02957(14) .
C2b H3 4.03131(15) '1 556'
C14a H37 4.03411(15) .
C9c H15 4.03635(17) '1 556'
C3 H77 4.03703(14) '2 565'
C2 O2a 4.03743(14) .
C17c H35 4.0386(2) '1 556'
C4a H83 4.0391(2) '1 554'
C18b C18b 4.03937(16) '2 675'
C2c H4 4.03941(15) .
C12a C15c 4.0398(2) .
C11b C10c 4.0445(2) '2 566'
O2a C3a 4.0691(2) '1 556'
O2a C3c 4.0752(2) .
O1a O2a 4.07696(17) '1 554'
O2b C1c 4.0775(3) '2 565'
C13b C12c 4.0815(2) '2 566'
C3a C1b 4.08275(18) '2 665'
C1 C1c 4.0836(3) .
C6a C9c 4.0889(2) .
O2a C4c 4.0899(2) .
C8b C7c 4.0904(2) '2 566'
C10a C13c 4.0919(2) .
C1b C2c 4.0981(2) '2 565'
C4b C2c 4.09962(17) '2 566'
O1a C1b 4.1000(2) '2 665'
C14a C17c 4.1027(2) .
C3a C6c 4.1040(2) .
C4a C7c 4.1064(2) .
C8a C11c 4.1066(2) .
C15b C14c 4.1069(2) '2 566'
C3b C2c 4.10894(17) '2 565'
C9b C8c 4.1091(2) '2 566'
C3a C7c 4.11161(19) .
C16a C17c 4.1120(2) '1 554'
C3b C4c 4.1135(2) '2 565'
O1a O1a 4.11957(15) '2 665'
C12a C13c 4.1218(2) '1 554'
C3b C2c 4.1224(2) '2 566'
C2a C5c 4.1263(2) .
C14b C12c 4.12850(18) '2 566'
C2 O2c 4.1286(2) .
C7b C6c 4.1325(2) '2 566'
C10b C8c 4.13574(18) '2 566'
C8a C9c 4.1391(2) '1 554'
C13a C14b 4.1429(2) '2 666'
C4b C3c 4.1471(2) '2 566'
C13a C12b 4.1582(2) '2 665'
C14a C18c 4.15980(18) .
C1a C5c 4.16014(19) .
C2b C2c 4.1604(2) '2 566'
C8b C6c 4.16199(18) '2 566'
C1b C1c 4.1624(2) '2 565'
C12b C10c 4.16253(18) '2 566'
C9a C13c 4.16416(18) .
C1 O1b 4.1643(2) '2 666'
C11a C15c 4.16583(18) .
C17b C16c 4.1667(2) '2 566'
C5a C4b 4.1672(2) '2 665'
C5a C9c 4.16792(18) .
C15b C16c 4.1681(2) '2 565'
C7a C6b 4.1682(2) '2 665'
C9a C10b 4.1687(2) '2 666'
C14a C13b 4.1733(2) '2 665'
C2 C1a 4.17541(19) '2 665'
C14a C15c 4.1761(2) '1 554'
C7a C11c 4.17821(18) .
C11a C14c 4.1785(2) .
C10a C9b 4.1791(2) '2 665'
C6a C7c 4.1793(2) '1 554'
C16b C15c 4.1842(2) '2 566'
C10a C11c 4.1846(2) '1 554'
C8b C8c 4.1855(2) '2 566'
C4a C5c 4.1864(2) '1 554'
C13a C17c 4.18690(19) .
C10b C9c 4.1869(2) '2 566'
C6a C9c 4.18810(17) '1 554'
C16b C16c 4.1884(2) '2 566'
O1b O2b 4.18985(18) '1 556'
C1a C2b 4.1909(2) '2 666'
C5a C3b 4.19678(19) '2 665'
C1a C4c 4.1975(2) .
C18b C16c 4.19855(18) '2 566'
C5a C8c 4.1999(2) .
C7b C8c 4.2000(2) '2 565'
C10a C14c 4.20006(18) .
C11a C12b 4.2008(2) '2 666'
C10b C10c 4.2012(2) '2 566'
C4a C8c 4.20237(18) .
C5b C6c 4.2027(2) '2 565'
C11a C10b 4.2036(2) '2 665'
C14b C13c 4.2036(2) '2 566'
C16b C14c 4.20371(18) '2 566'
O1c C1c 4.20384(13) '2 565'
C3 C2c 4.20453(13) '2 565'
C1a O2a 4.2093(2) '1 554'
C12a C15c 4.20965(17) '1 554'
C5b C4c 4.2121(2) '2 566'
C17b C18c 4.2124(2) '2 565'
C11a C9b 4.21273(18) '2 665'
C12a C16c 4.21279(18) .
C15a C17c 4.2128(2) .
C17b C18b 4.21668(14) '2 675'
C4a C3b 4.2192(2) '2 665'
C7a C5b 4.21989(19) '2 665'
C3b C1c 4.22041(17) '2 565'
C2a C6c 4.22194(19) .
C18b C17c 4.2220(2) '2 566'
C6b C5c 4.2228(2) '2 566'
O1a C1c 4.2235(2) .
C12b C12c 4.2255(2) '2 566'
C17a C16b 4.2268(2) '2 665'
C11b C12c 4.2285(2) '2 565'
C8a C11c 4.22948(18) '1 554'
C13a C11b 4.23065(18) '2 665'
C9b C10c 4.2320(2) '2 565'
C3a C5c 4.2353(2) .
C8a C7b 4.2365(2) '2 665'
C18a C17b 4.2367(2) '2 665'
C6a C10c 4.23668(19) .
C3a C4b 4.2374(2) '2 666'
C5b C3c 4.23777(18) '2 566'
C12b C11c 4.2414(2) '2 566'
C9b C7c 4.24442(18) '2 566'
C9a C8b 4.2495(2) '2 665'
C7a C10c 4.2505(2) .
C5a C6b 4.2513(2) '2 666'
C17b C16c 4.25145(18) '2 565'
C6a C5b 4.2535(2) '2 665'
C15b C13c 4.25434(19) '2 566'
C13a C16c 4.2550(2) .
C7b C7c 4.2612(2) '2 566'
C1b O2b 4.2628(2) '1 556'
C9a C7b 4.26353(19) '2 665'
C2 O2c 4.26362(19) '2 565'
C11b C9c 4.26445(19) '2 566'
C3a C2b 4.2645(2) '2 665'
C12a C11b 4.2645(2) '2 665'
C8a C12c 4.26537(19) .
C14b C14c 4.2670(2) '2 566'
C14a C12b 4.26729(18) '2 665'
C17a C15b 4.26799(19) '2 665'
C14a C17c 4.26864(18) '1 554'
C9a C12c 4.2698(2) .
C13a C12b 4.27519(18) '2 666'
C4a C6c 4.2794(2) .
C16a C15b 4.2799(2) '2 665'
C12a C14c 4.2799(2) .
C8a C6b 4.27998(19) '2 665'
C7a C8b 4.2829(2) '2 666'
C18a C17c 4.28405(14) '2 556'
C7b C5c 4.28497(18) '2 566'
O2c C2c 4.28597(16) '2 565'
C6b C4c 4.28654(18) '2 566'
C9a C9b 4.2900(2) '2 665'
C2a C5c 4.29001(18) '1 554'
C11a C13c 4.2924(2) .
C13a C15c 4.2937(2) .
C17a C18b 4.2954(2) '2 666'
C6a C4b 4.29629(19) '2 665'
C13a C13b 4.2969(2) '2 665'
C7a C9c 4.2978(2) .
C6b C6c 4.2979(2) '2 566'
O2b O1c 4.29789(14) .
C2a C3c 4.2993(2) '1 554'
C1c C3c 4.30104(17) '1 554'
C10a C13c 4.30217(18) '1 554'
C17a C17b 4.3044(2) '2 665'
C4a C2b 4.3054(2) '2 665'
C16a C18c 4.3057(2) .
C4a C7c 4.30589(18) '1 554'
C3 C3c 4.30683(16) .
C13b C14c 4.3160(2) '2 565'
C13b C11c 4.31721(19) '2 566'
C9a C11c 4.3216(2) .
C3b C3c 4.3218(2) '2 566'
C2a C2b 4.3220(2) '2 665'
C1c C2c 4.3251(2) '1 554'
C16a C14b 4.32935(19) '2 665'
C10a C8b 4.32956(19) '2 665'
C3 C2b 4.33185(15) .
O2b C4b 4.33518(14) .
C11b C11c 4.3375(2) '2 566'
C15b C15c 4.3403(2) '2 566'
C9a C8b 4.34220(18) '2 666'
C15a C14b 4.3423(2) '2 665'
C17a C18c 4.34324(14) '2 556'
C18b C18c 4.3436(2) '2 566'
C17b C15c 4.34401(19) '2 566'
C7b C6c 4.34601(18) '2 565'
C6a C8c 4.3463(2) .
C11a C10b 4.34632(18) '2 666'
C5a C7c 4.3469(2) .
C11a C11b 4.3476(2) '2 665'
O2a C4a 4.34945(15) .
C4b C4c 4.3503(2) '2 566'
C5b C5c 4.3509(2) '2 566'
C18a C18a 4.3511(3) 2
C2a C4c 4.3512(2) .
C15a C13b 4.35234(19) '2 665'
C3a C3b 4.3540(2) '2 665'
C12a C10b 4.3565(2) '2 665'
C14a C16c 4.3601(2) .
C3 O1b 4.3626(2) '1 554'
C5a C5b 4.3630(2) '2 665'
C7a C7b 4.3652(2) '2 665'
C18a C16b 4.3686(2) '2 665'
C15a C16b 4.3719(2) '2 666'
C17b C17c 4.3721(2) '2 566'
C1a O1b 4.3772(2) '2 665'
C9b C9c 4.3774(2) '2 566'
C5b C4c 4.38126(18) '2 565'
C11b C10c 4.38251(18) '2 565'
C13b C13c 4.3844(2) '2 566'
C18a C18b 4.3849(2) '2 665'
C1b C2b 4.3863(2) '1 554'
C10a C10b 4.3865(2) '2 665'
C7a C6b 4.38655(18) '2 666'
C9b C8c 4.38866(18) '2 565'
C14a C14b 4.3902(2) '2 665'
C15a C16a 4.3908(2) '1 556'
C17a C16b 4.39108(19) '2 666'
C6a C6b 4.3927(2) '2 665'
C4a C4b 4.3970(2) '2 665'
C12a C12b 4.4004(2) '2 665'
C2 O1b 4.4005(2) '1 554'
C5a C4b 4.40323(18) '2 666'
C15b C14c 4.40473(18) '2 565'
C8a C10c 4.4061(2) .
C10a C12c 4.4077(2) .
C15a C14b 4.41119(18) '2 666'
C3b C4b 4.4145(2) '1 554'
C13b C12c 4.41732(18) '2 565'
C3 C2c 4.41843(17) '1 554'
C3 C3c 4.42306(14) '1 554'
C8a C8b 4.4267(2) '2 665'
C3a C2b 4.43286(18) '2 666'
C3c C4c 4.4333(2) '1 556'
C7b C8b 4.4370(2) '1 554'

loop_
_geom_torsion_atom_site_label_1
_geom_torsion_atom_site_label_2
_geom_torsion_atom_site_label_3
_geom_torsion_atom_site_label_4
_geom_torsion
O1a C1 C2 C3 57.916(2)
O1a C1 C2 O1b 171.254(3)
O1a C1 C2 H3 -69.796(15)
H1 C1 C2 C3 177.185(9)
H1 C1 C2 O1b -69.477(10)
H1 C1 C2 H3 49.47(2)
H2 C1 C2 C3 -61.353(17)
H2 C1 C2 O1b 51.985(19)
H2 C1 C2 H3 170.935(10)
C2 C1 O1a C1a -152.545(3)
H1 C1 O1a C1a 88.179(16)
H2 C1 O1a C1a -33.267(14)
C1 C2 C3 O1c 43.877(15)
C1 C2 C3 H4 164.237(10)
C1 C2 C3 H5 -76.498(15)
O1b C2 C3 O1c -67.710(18)
O1b C2 C3 H4 52.650(14)
O1b C2 C3 H5 171.915(15)
H3 C2 C3 O1c 171.598(17)
H3 C2 C3 H4 -68.042(19)
H3 C2 C3 H5 51.22(2)
C1 C2 O1b C1b 152.325(6)
C3 C2 O1b C1b -87.340(10)
H3 C2 O1b C1b 33.357(9)
C2 C3 O1c C1c 175.828(15)
H4 C3 O1c C1c 55.466(12)
H5 C3 O1c C1c -63.797(15)
C1 O1a C1a O2a 2.452(8)
C1 O1a C1a C2a 174.352(7)
O1a C1a C2a C3a 158.331(4)
O1a C1a C2a H6 -81.547(14)
O1a C1a C2a H7 38.201(15)
O2a C1a C2a C3a -30.446(16)
O2a C1a C2a H6 89.68(3)
O2a C1a C2a H7 -150.576(8)
C1a C2a C3a C4a -178.317(4)
C1a C2a C3a H8 -58.169(12)
C1a C2a C3a H9 61.531(8)
H6 C2a C3a C4a 61.568(11)
H6 C2a C3a H8 -178.285(4)
H6 C2a C3a H9 -58.585(17)
H7 C2a C3a C4a -58.193(6)
H7 C2a C3a H8 61.954(15)
H7 C2a C3a H9 -178.346(7)
C2a C3a C4a C5a 173.480(3)
C2a C3a C4a H10 -66.092(17)
C2a C3a C4a H11 53.050(6)
H8 C3a C4a C5a 53.309(11)
H8 C3a C4a H10 173.738(17)
H8 C3a C4a H11 -67.120(14)
H9 C3a C4a C5a -66.351(17)
H9 C3a C4a H10 54.077(10)
H9 C3a C4a H11 173.219(16)
C3a C4a C5a C6a 177.118(4)
C3a C4a C5a H12 -62.105(6)
C3a C4a C5a H13 56.343(11)
H10 C4a C5a C6a 56.690(5)
H10 C4a C5a H12 177.466(6)
H10 C4a C5a H13 -64.086(10)
H11 C4a C5a C6a -62.448(6)
H11 C4a C5a H12 58.328(7)
H11 C4a C5a H13 176.777(7)
C4a C5a C6a C7a 179.529(3)
C4a C5a C6a H14 -60.005(14)
C4a C5a C6a H15 59.082(8)
H12 C5a C6a C7a 58.755(13)
H12 C5a C6a H14 179.221(10)
H12 C5a C6a H15 -61.692(10)
H13 C5a C6a C7a -59.692(10)
H13 C5a C6a H14 60.773(18)
H13 C5a C6a H15 179.860(13)
C5a C6a C7a C8a -179.593(3)
C5a C6a C7a H16 -58.846(8)
C5a C6a C7a H17 59.657(6)
H14 C6a C7a C8a 59.968(6)
H14 C6a C7a H16 -179.284(6)
H14 C6a C7a H17 -60.781(3)
H15 C6a C7a C8a -59.145(7)
H15 C6a C7a H16 61.603(8)
H15 C6a C7a H17 -179.894(7)
C6a C7a C8a C9a -178.435(2)
C6a C7a C8a H18 -57.654(11)
C6a C7a C8a H19 60.778(6)
H16 C7a C8a C9a 60.803(11)
H16 C7a C8a H18 -178.416(9)
H16 C7a C8a H19 -59.984(14)
H17 C7a C8a C9a -57.677(4)
H17 C7a C8a H18 63.104(11)
H17 C7a C8a H19 -178.464(6)
C7a C8a C9a C10a -179.822(2)
C7a C8a C9a H20 -59.511(5)
C7a C8a C9a H21 59.855(4)
H18 C8a C9a C10a 59.390(6)
H18 C8a C9a H20 179.702(3)
H18 C8a C9a H21 -60.933(8)
H19 C8a C9a C10a -59.031(7)
H19 C8a C9a H20 61.280(7)
H19 C8a C9a H21 -179.354(5)
C8a C9a C10a C11a 179.6958
C8a C9a C10a H22 -59.743(5)
C8a C9a C10a H23 59.156(10)
H20 C9a C10a C11a 59.362(9)
H20 C9a C10a H22 179.923(5)
H20 C9a C10a H23 -61.178(11)
H21 C9a C10a C11a -59.970(9)
H21 C9a C10a H22 60.591(6)
H21 C9a C10a H23 179.491(9)
C9a C10a C11a C12a 177.736(3)
C9a C10a C11a H24 -61.608(7)
C9a C10a C11a H25 57.076(4)
H22 C10a C11a C12a 57.183(6)
H22 C10a C11a H24 177.8387(15)
H22 C10a C11a H25 -63.478(9)
H23 C10a C11a C12a -61.708(9)
H23 C10a C11a H24 58.948(12)
H23 C10a C11a H25 177.631(5)
C10a C11a C12a C13a 178.104(2)
C10a C11a C12a H26 -61.660(11)
C10a C11a C12a H27 57.851(6)
H24 C11a C12a C13a 57.451(8)
H24 C11a C12a H26 177.688(6)
H24 C11a C12a H27 -62.801(10)
H25 C11a C12a C13a -61.263(3)
H25 C11a C12a H26 58.973(10)
H25 C11a C12a H27 178.484(4)
C11a C12a C13a C14a -178.666(3)
C11a C12a C13a H28 -58.320(4)
C11a C12a C13a H29 60.984(5)
H26 C12a C13a C14a 61.074(4)
H26 C12a C13a H28 -178.5795(15)
H26 C12a C13a H29 -59.275(9)
H27 C12a C13a C14a -58.419(4)
H27 C12a C13a H28 61.927(8)
H27 C12a C13a H29 -178.769(4)
C12a C13a C14a C15a -172.154(2)
C12a C13a C14a H30 -51.198(8)
C12a C13a C14a H31 66.880(7)
H28 C13a C14a C15a 67.505(6)
H28 C13a C14a H30 -171.539(10)
H28 C13a C14a H31 -53.461(5)
H29 C13a C14a C15a -51.818(7)
H29 C13a C14a H30 69.138(6)
H29 C13a C14a H31 -172.784(4)
C13a C14a C15a C16a -174.401(3)
C13a C14a C15a H32 -53.754(5)
C13a C14a C15a H33 64.938(4)
H30 C14a C15a C16a 64.634(5)
H30 C14a C15a H32 -174.719(4)
H30 C14a C15a H33 -56.027(7)
H31 C14a C15a C16a -53.438(5)
H31 C14a C15a H32 67.209(6)
H31 C14a C15a H33 -174.099(3)
C14a C15a C16a C17a 173.7064(15)
C14a C15a C16a H34 -66.464(8)
C14a C15a C16a H35 53.866(5)
H32 C15a C16a C17a 53.051(10)
H32 C15a C16a H34 172.880(3)
H32 C15a C16a H35 -66.789(7)
H33 C15a C16a C17a -65.637(3)
H33 C15a C16a H34 54.192(8)
H33 C15a C16a H35 174.523(2)
C15a C16a C17a C18a 172.9758(15)
C15a C16a C17a H36 -66.467(6)
C15a C16a C17a H37 52.430(5)
H34 C16a C17a C18a 53.145(5)
H34 C16a C17a H36 173.703(2)
H34 C16a C17a H37 -67.400(6)
H35 C16a C17a C18a -67.192(5)
H35 C16a C17a H36 53.365(6)
H35 C16a C17a H37 172.262(2)
C16a C17a C18a H38 -59.996(7)
C16a C17a C18a H39 59.992(5)
C16a C17a C18a H40 179.9987(15)
H36 C17a C18a H38 179.4570
H36 C17a C18a H39 -60.556(5)
H36 C17a C18a H40 59.451(8)
H37 C17a C18a H38 60.555(6)
H37 C17a C18a H39 -179.458(2)
H37 C17a C18a H40 -59.451(6)
C2 O1b C1b O2b 1.311(5)
C2 O1b C1b C2b 179.636(5)
O1b C1b C2b C3b -156.759(3)
O1b C1b C2b H41 -36.221(13)
O1b C1b C2b H42 82.712(8)
O2b C1b C2b C3b 21.612(3)
O2b C1b C2b H41 142.150(15)
O2b C1b C2b H42 -98.917(9)
C1b C2b C3b C4b -170.282(3)
C1b C2b C3b H43 -50.206(10)
C1b C2b C3b H44 69.646(11)
H41 C2b C3b C4b 69.168(9)
H41 C2b C3b H43 -170.756(5)
H41 C2b C3b H44 -50.904(15)
H42 C2b C3b C4b -49.73(2)
H42 C2b C3b H43 70.35(2)
H42 C2b C3b H44 -169.801(18)
C2b C3b C4b C5b -177.122(5)
C2b C3b C4b H45 -56.570(10)
C2b C3b C4b H46 62.31(3)
H43 C3b C4b C5b 62.787(15)
H43 C3b C4b H45 -176.660(19)
H43 C3b C4b H46 -57.78(2)
H44 C3b C4b C5b -57.03(2)
H44 C3b C4b H45 63.52(3)
H44 C3b C4b H46 -177.60(3)
C3b C4b C5b C6b -178.611(7)
C3b C4b C5b H47 -57.842(14)
C3b C4b C5b H48 60.61(2)
H45 C4b C5b C6b 60.839(9)
H45 C4b C5b H47 -178.392(16)
H45 C4b C5b H48 -59.94(2)
H46 C4b C5b C6b -58.059(6)
H46 C4b C5b H47 62.71(3)
H46 C4b C5b H48 -178.840(10)
C4b C5b C6b C7b -179.818(4)
C4b C5b C6b H49 -59.32(3)
C4b C5b C6b H50 59.69(2)
H47 C5b C6b C7b 59.42(3)
H47 C5b C6b H49 179.924(7)
H47 C5b C6b H50 -61.07(5)
H48 C5b C6b C7b -59.07(3)
H48 C5b C6b H49 61.43(6)
H48 C5b C6b H50 -179.56(3)
C5b C6b C7b C8b 178.313(6)
C5b C6b C7b H51 -61.259(16)
C5b C6b C7b H52 57.892(13)
H49 C6b C7b C8b 57.815(14)
H49 C6b C7b H51 178.243(14)
H49 C6b C7b H52 -62.61(3)
H50 C6b C7b C8b -61.190(14)
H50 C6b C7b H51 59.238(15)
H50 C6b C7b H52 178.390(8)
C6b C7b C8b C9b 175.813(5)
C6b C7b C8b H53 -63.90(2)
C6b C7b C8b H54 55.51(3)
H51 C7b C8b C9b 55.38(2)
H51 C7b C8b H53 175.670(3)
H51 C7b C8b H54 -64.93(5)
H52 C7b C8b C9b -63.74(3)
H52 C7b C8b H53 56.55(5)
H52 C7b C8b H54 175.95(3)
C7b C8b C9b C10b 179.681(4)
C7b C8b C9b H55 -59.848(11)
C7b C8b C9b H56 59.224(11)
H53 C8b C9b C10b 59.388(16)
H53 C8b C9b H55 179.859(11)
H53 C8b C9b H56 -61.069(11)
H54 C8b C9b C10b -60.032(12)
H54 C8b C9b H55 60.439(18)
H54 C8b C9b H56 179.511(17)
C8b C9b C10b C11b -177.496(6)
C8b C9b C10b H57 -56.68(2)
C8b C9b C10b H58 61.69(4)
H55 C9b C10b C11b 62.05(2)
H55 C9b C10b H57 -177.13(3)
H55 C9b C10b H58 -58.76(5)
H56 C9b C10b C11b -57.03(3)
H56 C9b C10b H57 63.78(4)
H56 C9b C10b H58 -177.85(3)
C9b C10b C11b C12b -176.656(4)
C9b C10b C11b H59 -55.739(14)
C9b C10b C11b H60 62.432(14)
H57 C10b C11b C12b 62.501(16)
H57 C10b C11b H59 -176.583(12)
H57 C10b C11b H60 -58.411(14)
H58 C10b C11b C12b -55.816(12)
H58 C10b C11b H59 65.100(14)
H58 C10b C11b H60 -176.73(2)
C10b C11b C12b C13b -179.571(5)
C10b C11b C12b H61 -58.756(14)
C10b C11b C12b H62 59.64(3)
H59 C11b C12b C13b 59.496(16)
H59 C11b C12b H61 -179.69(2)
H59 C11b C12b H62 -61.30(3)
H60 C11b C12b C13b -58.63(3)
H60 C11b C12b H61 62.18(3)
H60 C11b C12b H62 -179.43(3)
C11b C12b C13b C14b 176.489(7)
C11b C12b C13b H63 -62.821(17)
C11b C12b C13b H64 55.802(18)
H61 C12b C13b C14b 55.678(9)
H61 C12b C13b H63 176.368(14)
H61 C12b C13b H64 -65.01(2)
H62 C12b C13b C14b -62.694(11)
H62 C12b C13b H63 58.00(3)
H62 C12b C13b H64 176.62(2)
C12b C13b C14b C15b -179.281(4)
C12b C13b C14b H65 -58.98(2)
C12b C13b C14b H66 60.414(13)
H63 C13b C14b C15b 60.05(3)
H63 C13b C14b H65 -179.65(2)
H63 C13b C14b H66 -60.25(3)
H64 C13b C14b C15b -58.60(2)
H64 C13b C14b H65 61.70(4)
H64 C13b C14b H66 -178.907(14)
C13b C14b C15b C16b -178.479(3)
C13b C14b C15b H67 -57.796(11)
C13b C14b C15b H68 60.825(18)
H65 C14b C15b C16b 61.215(16)
H65 C14b C15b H67 -178.10(2)
H65 C14b C15b H68 -59.481(10)
H66 C14b C15b C16b -58.165(5)
H66 C14b C15b H67 62.518(12)
H66 C14b C15b H68 -178.861(17)
C14b C15b C16b C17b 176.004(11)
C14b C15b C16b H69 -63.65(3)
C14b C15b C16b H70 55.65(3)
H67 C15b C16b C17b 55.332(17)
H67 C15b C16b H69 175.68(4)
H67 C15b C16b H70 -65.03(3)
H68 C15b C16b C17b -63.32(4)
H68 C15b C16b H69 57.02(7)
H68 C15b C16b H70 176.32(3)
C15b C16b C17b C18b -179.552(6)
C15b C16b C17b H71 -59.63(2)
C15b C16b C17b H72 60.52(2)
H69 C16b C17b C18b 60.085(18)
H69 C16b C17b H71 -179.99(3)
H69 C16b C17b H72 -59.85(3)
H70 C16b C17b C18b -59.186(16)
H70 C16b C17b H71 60.74(3)
H70 C16b C17b H72 -179.12(3)
C16b C17b C18b H73 -60.00(2)
C16b C17b C18b H74 60.00(2)
C16b C17b C18b H75 179.999(5)
H71 C17b C18b H73 -179.91(3)
H71 C17b C18b H74 -59.92(3)
H71 C17b C18b H75 60.08(2)
H72 C17b C18b H73 59.92(3)
H72 C17b C18b H74 179.91(3)
H72 C17b C18b H75 -60.086(17)
C3 O1c C1c O2c .332(11)
C3 O1c C1c C2c -174.336(14)
O1c C1c C2c C3c -51.515(9)
O1c C1c C2c H76 68.637(19)
O1c C1c C2c H77 -171.67(2)
O2c C1c C2c C3c 134.053(6)
O2c C1c C2c H76 -105.796(9)
O2c C1c C2c H77 13.90(2)
C1c C2c C3c C4c -66.670(6)
C1c C2c C3c H78 52.988(8)
C1c C2c C3c H79 173.655(7)
H76 C2c C3c C4c 173.179(6)
H76 C2c C3c H78 -67.163(14)
H76 C2c C3c H79 53.504(9)
H77 C2c C3c C4c 53.478(12)
H77 C2c C3c H78 173.136(13)
H77 C2c C3c H79 -66.196(16)
C2c C3c C4c C5c -175.235(4)
C2c C3c C4c H80 -54.87(2)
C2c C3c C4c H81 64.387(17)
H78 C3c C4c C5c 65.101(12)
H78 C3c C4c H80 -174.538(15)
H78 C3c C4c H81 -55.276(18)
H79 C3c C4c C5c -55.574(9)
H79 C3c C4c H80 64.79(2)
H79 C3c C4c H81 -175.952(11)
C3c C4c C5c C6c 174.457(3)
C3c C4c C5c H82 -65.049(8)
C3c C4c C5c H83 53.955(7)
H80 C4c C5c C6c 54.084(9)
H80 C4c C5c H82 174.578(9)
H80 C4c C5c H83 -66.418(10)
H81 C4c C5c C6c -65.172(13)
H81 C4c C5c H82 55.322(15)
H81 C4c C5c H83 174.326(12)
C4c C5c C6c C7c -179.380(4)
C4c C5c C6c H84 -58.875(17)
C4c C5c C6c H85 60.109(17)
H82 C5c C6c C7c 60.122(15)
H82 C5c C6c H84 -179.373(16)
H82 C5c C6c H85 -60.39(3)
H83 C5c C6c C7c -58.886(6)
H83 C5c C6c H84 61.62(2)
H83 C5c C6c H85 -179.397(15)
C5c C6c C7c C8c -179.165(4)
C5c C6c C7c H86 -58.396(10)
C5c C6c C7c H87 60.056(6)
H84 C6c C7c C8c 60.304(9)
H84 C6c C7c H86 -178.927(7)
H84 C6c C7c H87 -60.475(6)
H85 C6c C7c C8c -58.637(8)
H85 C6c C7c H86 62.132(12)
H85 C6c C7c H87 -179.416(8)
C6c C7c C8c C9c 175.868(3)
C6c C7c C8c H88 -63.298(11)
C6c C7c C8c H89 55.030(7)
H86 C7c C8c C9c 55.094(14)
H86 C7c C8c H88 175.928(8)
H86 C7c C8c H89 -65.743(18)
H87 C7c C8c C9c -63.353(6)
H87 C7c C8c H88 57.480(15)
H87 C7c C8c H89 175.809(6)
C7c C8c C9c C10c 176.842(5)
C7c C8c C9c H90 -62.794(9)
C7c C8c C9c H91 56.491(7)
H88 C8c C9c C10c 56.024(9)
H88 C8c C9c H90 176.388(10)
H88 C8c C9c H91 -64.327(12)
H89 C8c C9c C10c -62.331(5)
H89 C8c C9c H90 58.032(15)
H89 C8c C9c H91 177.317(3)
C8c C9c C10c C11c 178.348(2)
C8c C9c C10c H92 -61.453(13)
C8c C9c C10c H93 58.163(5)
H90 C9c C10c C11c 58.018(16)
H90 C9c C10c H92 178.216(7)
H90 C9c C10c H93 -62.167(15)
H91 C9c C10c C11c -61.315(8)
H91 C9c C10c H92 58.884(14)
H91 C9c C10c H93 178.500(5)
C9c C10c C11c C12c 179.623(4)
C9c C10c C11c H94 -60.139(9)
C9c C10c C11c H95 59.370(6)
H92 C10c C11c C12c 59.419(8)
H92 C10c C11c H94 179.657(6)
H92 C10c C11c H95 -60.834(5)
H93 C10c C11c C12c -60.163(6)
H93 C10c C11c H94 60.075(6)
H93 C10c C11c H95 179.584(4)
C10c C11c C12c C13c 179.821(3)
C10c C11c C12c H96 -59.680(9)
C10c C11c C12c H97 59.308(11)
H94 C11c C12c C13c 59.582(16)
H94 C11c C12c H96 -179.919(12)
H94 C11c C12c H97 -60.930(16)
H95 C11c C12c C13c -59.941(4)
H95 C11c C12c H96 60.558(7)
H95 C11c C12c H97 179.547(6)
C11c C12c C13c C14c -177.027(2)
C11c C12c C13c H98 -56.262(11)
C11c C12c C13c H99 62.213(9)
H96 C12c C13c C14c 62.482(11)
H96 C12c C13c H98 -176.753(6)
H96 C12c C13c H99 -58.278(12)
H97 C12c C13c C14c -56.540(6)
H97 C12c C13c H98 64.225(12)
H97 C12c C13c H99 -177.299(7)
C12c C13c C14c C15c -177.6339(15)
C12c C13c C14c H100 -56.857(7)
C12c C13c C14c H101 61.575(4)
H98 C13c C14c C15c 61.613(11)
H98 C13c C14c H100 -177.610(8)
H98 C13c C14c H101 -59.178(13)
H99 C13c C14c C15c -56.872(7)
H99 C13c C14c H100 63.905(11)
H99 C13c C14c H101 -177.663(4)
C13c C14c C15c C16c 177.616(3)
C13c C14c C15c H102 -61.832(9)
C13c C14c C15c H103 57.055(5)
H100 C14c C15c C16c 56.814(6)
H100 C14c C15c H102 177.366(7)
H100 C14c C15c H103 -63.747(6)
H101 C14c C15c C16c -61.584(6)
H101 C14c C15c H102 58.968(9)
H101 C14c C15c H103 177.855(4)
C14c C15c C16c C17c 179.730(2)
C14c C15c C16c H104 -60.306(6)
C14c C15c C16c H105 59.760(6)
H102 C15c C16c C17c 59.163(8)
H102 C15c C16c H104 179.126(8)
H102 C15c C16c H105 -60.808(9)
H103 C15c C16c C17c -59.703(5)
H103 C15c C16c H104 60.260(4)
H103 C15c C16c H105 -179.674(5)
C15c C16c C17c C18c -176.2140(15)
C15c C16c C17c H106 -55.743(7)
C15c C16c C17c H107 63.313(4)
H104 C16c C17c C18c 63.796(6)
H104 C16c C17c H106 -175.733(5)
H104 C16c C17c H107 -56.676(4)
H105 C16c C17c C18c -56.244(6)
H105 C16c C17c H106 64.226(6)
H105 C16c C17c H107 -176.717(2)
C16c C17c C18c H108 -59.985(6)
C16c C17c C18c H109 59.978(4)
C16c C17c C18c H110 180.000(3)
H106 C17c C18c H108 179.552(3)
H106 C17c C18c H109 -60.485(8)
H106 C17c C18c H110 59.536(7)
H107 C17c C18c H108 60.483(8)
H107 C17c C18c H109 -179.555(2)
H107 C17c C18c H110 -59.533(5)

loop_
_cod_related_entry_id
_cod_related_entry_database
_cod_related_entry_code
1 ChemSpider 10673
